data_1569131
loop_
_publ_author_name
'Jin, Qiu-Yan'
'Liang, Yuan-Yuan'
'Zhang, Zhi-Hui'
'Meng, Liao'
'Geng, Jun-Shan'
'Hu, Kong-Qiu'
'Yu, Ji-Pan'
'Chai, Zhi-Fang'
'Mei, Lei'
'Shi, Wei-Qun'

_publ_section_title
;
 Colossal negative thermal expansion in a cucurbit[8]uril-enabled
 uranyl-organic polythreading framework <i>via</i> thermally induced
 relaxation.
;
_journal_issue 23
_journal_name_full 'Chemical science'
_journal_page_first 6330
_journal_page_last 6340
_journal_paper_doi 10.1039/d3sc01343j
_journal_volume 14
_journal_year 2023
_chemical_formula_moiety 'C156 H140 N44 O50 U6, C48 H48 N32 O16'
_chemical_formula_sum 'C204 H188 N76 O66 U6'
_chemical_formula_weight 6188.47
_space_group_crystal_system monoclinic
_space_group_IT_number 15
_space_group_name_Hall '-C 2yc'
_space_group_name_H-M_alt 'C 1 2/c 1'
_atom_sites_solution_hydrogens mixed
_audit_creation_date 2022-03-30
_audit_creation_method
;
Olex2 1.5
(compiled 2021.12.09 svn.r5202d8cf for OlexSys, GUI svn.r6439)
;
_audit_update_record
;
2022-11-10 deposited with the CCDC.	2023-05-09 downloaded from the CCDC.
;
_cell_angle_alpha 90
_cell_angle_beta 126.570(2)
_cell_angle_gamma 90
_cell_formula_units_Z 4
_cell_length_a 50.203(3)
_cell_length_b 17.1051(8)
_cell_length_c 36.545(2)
_cell_measurement_reflns_used 9821
_cell_measurement_temperature 190.00
_cell_measurement_theta_max 27.535
_cell_measurement_theta_min 2.674
_cell_volume 25204(2)
_computing_cell_refinement 'SAINT V8.40B (?, 2016)'
_computing_data_reduction 'SAINT V8.40B (?, 2016)'
_computing_molecular_graphics 'Olex2 1.5 (Dolomanov et al., 2009)'
_computing_publication_material 'Olex2 1.5 (Dolomanov et al., 2009)'
_computing_structure_refinement 'SHELXL 2016/6 (Sheldrick, 2015)'
_computing_structure_solution 'SHELXT 2018/2 (Sheldrick, 2018)'
_diffrn_ambient_temperature 190.00
_diffrn_measured_fraction_theta_full 0.998
_diffrn_measured_fraction_theta_max 0.997
_diffrn_measurement_device_type 'Bruker APEX-III PHOTON'
_diffrn_measurement_method '\f and \w scans'
_diffrn_radiation_type MoK\a
_diffrn_radiation_wavelength 0.71076
_diffrn_reflns_av_R_equivalents 0.0345
_diffrn_reflns_av_unetI/netI 0.0277
_diffrn_reflns_Laue_measured_fraction_full 0.998
_diffrn_reflns_Laue_measured_fraction_max 0.997
_diffrn_reflns_limit_h_max 65
_diffrn_reflns_limit_h_min -65
_diffrn_reflns_limit_k_max 21
_diffrn_reflns_limit_k_min -22
_diffrn_reflns_limit_l_max 47
_diffrn_reflns_limit_l_min -47
_diffrn_reflns_number 156206
_diffrn_reflns_point_group_measured_fraction_full 0.998
_diffrn_reflns_point_group_measured_fraction_max 0.997
_diffrn_reflns_theta_full 25.243
_diffrn_reflns_theta_max 27.579
_diffrn_reflns_theta_min 2.695
_exptl_absorpt_coefficient_mu 3.934
_exptl_absorpt_correction_T_max 0.7456
_exptl_absorpt_correction_T_min 0.6077
_exptl_absorpt_correction_type multi-scan
_exptl_absorpt_process_details
;
SADABS-2016/2 (Bruker,2016/2) was used for absorption correction.
wR2(int) was 0.0668 before and 0.0510 after correction.
The Ratio of minimum to maximum transmission is 0.8150.
The \l/2 correction factor is Not present.
;
_exptl_crystal_colour yellow
_exptl_crystal_colour_primary yellow
_exptl_crystal_density_diffrn 1.631
_exptl_crystal_description block
_exptl_crystal_F_000 12096
_refine_diff_density_max 1.902
_refine_diff_density_min -5.036
_refine_diff_density_rms 0.121
_refine_ls_extinction_method none
_refine_ls_goodness_of_fit_ref 1.029
_refine_ls_hydrogen_treatment constr
_refine_ls_matrix_type full
_refine_ls_number_parameters 1586
_refine_ls_number_reflns 29102
_refine_ls_number_restraints 0
_refine_ls_restrained_S_all 1.029
_refine_ls_R_factor_all 0.0561
_refine_ls_R_factor_gt 0.0389
_refine_ls_shift/su_max 0.006
_refine_ls_shift/su_mean 0.000
_refine_ls_structure_factor_coef Fsqd
_refine_ls_weighting_details 'w=1/[\s^2^(Fo^2^)+(0.0295P)^2^+290.1684P] where P=(Fo^2^+2Fc^2^)/3'
_refine_ls_weighting_scheme calc
_refine_ls_wR_factor_gt 0.0876
_refine_ls_wR_factor_ref 0.1001
_reflns_Friedel_coverage 0.000
_reflns_number_gt 23428
_reflns_number_total 29102
_reflns_threshold_expression 'I > 2\s(I)'
_cod_data_source_file d3sc01343j2.cif
_cod_data_source_block U3bcbpy3CB8_190K_A
_cod_depositor_comments 'Adding full bibliography for 1569127--1569159.cif.'
_cod_database_code 1569131
_shelx_shelxl_version_number 2016/6
_shelx_space_group_comment
;
The symmetry employed for this shelxl refinement is uniquely defined
by the following loop, which should always be used as a source of
symmetry information in preference to the above space-group names.
They are only intended as comments.
;
_olex2_refinement_description
;
1. Fixed Uiso
 At 1.2 times of:
  All C(H) groups, All C(H,H) groups
 At 1.5 times of:
  All O(H,H) groups
2.a Riding coordinates:
 O16(H16A,H16B)
2.b Rotating group:
 O17(H17A,H17B)
2.c Ternary CH refined with riding coordinates:
 C95(H95), C89(H89), C88(H88), C94(H94), C90(H90), C91(H91), C92(H92),
 C93(H93), C63(H63), C64(H64), C65(H65), C68(H68), C69(H69), C62(H62), C67(H67),
  C66(H66)
2.d Secondary CH2 refined with riding coordinates:
 C97(H97A,H97B), C99(H99A,H99B), C8(H8A,H8B), C81(H81A,H81B), C103(H10A,H10B),
 C85(H85A,H85B), C87(H87A,H87B), C26(H26A,H26B), C83(H83A,H83B), C101(H10C,
 H10D), C44(H44A,H44B), C74(H74A,H74B), C79(H79A,H79B), C77(H77A,H77B),
 C70(H70A,H70B), C72(H72A,H72B), C56(H56A,H56B), C60(H60A,H60B), C58(H58A,H58B)
2.e Aromatic/amide H refined with riding coordinates:
 C3(H3), C25(H25), C30(H30), C21(H21), C22(H22), C43(H43), C51(H51), C4(H4),
 C28(H28), C7(H7), C52(H52), C27(H27), C13(H13), C6(H6), C53(H53), C46(H46),
 C31(H31), C24(H24), C12(H12), C54(H54), C39(H39), C35(H35), C45(H45), C33(H33),
  C10(H10), C18(H18), C15(H15), C42(H42), C40(H40), C9(H9), C36(H36), C17(H17),
 C34(H34), C49(H49), C16(H16), C48(H48)
;
_smtbx_masks_void_probe_radius 1.2
_smtbx_masks_void_truncation_radius 1.2
_olex2_submission_special_instructions 'No special instructions were received'

loop_
_space_group_symop_operation_xyz
'x, y, z'
'-x, y, -z+1/2'
'x+1/2, y+1/2, z'
'-x+1/2, y+1/2, -z+1/2'
'-x, -y, -z'
'x, -y, z-1/2'
'-x+1/2, -y+1/2, -z'
'x+1/2, -y+1/2, z-1/2'

loop_
_atom_site_label
_atom_site_type_symbol
_atom_site_fract_x
_atom_site_fract_y
_atom_site_fract_z
_atom_site_U_iso_or_equiv
_atom_site_adp_type
_atom_site_occupancy
_atom_site_site_symmetry_order
_atom_site_calc_flag
_atom_site_refinement_flags_posn
_atom_site_refinement_flags_adp
_atom_site_refinement_flags_occupancy
_atom_site_disorder_assembly
_atom_site_disorder_group
U1 U 0.67008(2) 1.35653(2) 0.66053(2) 0.02585(4) Uani 1 1 d . . . . .
U2 U 0.65759(2) 1.56294(2) 0.71227(2) 0.02859(5) Uani 1 1 d . . . . .
U3 U 0.59210(2) 1.41454(2) 0.64354(2) 0.05789(8) Uani 1 1 d . . . . .
O23 O 0.42029(10) 1.1611(3) 0.5174(2) 0.0713(16) Uani 1 1 d . . . . .
O13 O 0.70737(8) 1.55921(19) 0.71949(12) 0.0333(7) Uani 1 1 d . . . . .
O14 O 0.68811(8) 1.68099(19) 0.76177(12) 0.0309(7) Uani 1 1 d . . . . .
O1 O 0.67586(9) 1.3001(2) 0.70559(12) 0.0366(8) Uani 1 1 d . . . . .
O10 O 0.65921(8) 1.24015(19) 0.61717(12) 0.0338(8) Uani 1 1 d . . . . .
O7 O 0.64441(8) 1.4532(2) 0.67186(14) 0.0422(9) Uani 1 1 d . . . . .
O12 O 0.71771(8) 1.43331(19) 0.71848(12) 0.0324(7) Uani 1 1 d . . . . .
O15 O 0.64117(8) 1.6501(2) 0.74983(13) 0.0409(9) Uani 1 1 d . . . . .
O3 O 0.67728(10) 1.5070(2) 0.76274(14) 0.0427(9) Uani 1 1 d . . . . .
O2 O 0.66682(9) 1.4102(2) 0.61646(12) 0.0407(9) Uani 1 1 d . . . . .
O8 O 0.61324(8) 1.3298(2) 0.61842(14) 0.0425(9) Uani 1 1 d . . . . .
O4 O 0.63995(9) 1.6252(2) 0.66380(13) 0.0473(10) Uani 1 1 d . . . . .
O16 O 0.72260(8) 1.3006(2) 0.68143(13) 0.0441(9) Uani 1 1 d . . . . .
H16A H 0.719027 1.274385 0.658424 0.066 Uiso 1 1 d R U . . .
H16B H 0.729537 1.265595 0.702674 0.066 Uiso 1 1 d R U . . .
O33 O 0.72566(9) 1.4509(2) 0.56349(12) 0.0394(8) Uani 1 1 d . . . . .
O29 O 0.63729(10) 1.7990(2) 0.31664(15) 0.0479(10) Uani 1 1 d . . . . .
O32 O 0.70095(10) 1.4345(2) 0.44320(14) 0.0482(10) Uani 1 1 d . . . . .
O11 O 0.61376(10) 1.2716(2) 0.54886(14) 0.0537(11) Uani 1 1 d . . . . .
O26 O 0.69813(8) 1.8430(2) 0.60521(13) 0.0389(8) Uani 1 1 d . . . . .
O30 O 0.70991(9) 1.9351(2) 0.34178(13) 0.0402(8) Uani 1 1 d . . . . .
N36 N 0.67031(10) 1.7332(2) 0.30224(15) 0.0322(9) Uani 1 1 d . . . . .
O5 O 0.60687(10) 1.3548(3) 0.69307(17) 0.0605(13) Uani 1 1 d . . . . .
O31 O 0.73316(9) 1.5257(2) 0.38029(13) 0.0420(9) Uani 1 1 d . . . . .
N30 N 0.70596(10) 1.7135(2) 0.62747(14) 0.0324(9) Uani 1 1 d . . . . .
N23 N 0.70847(10) 1.6247(2) 0.32703(14) 0.0311(9) Uani 1 1 d . . . . .
O9 O 0.60448(10) 1.5272(3) 0.6865(2) 0.0715(16) Uani 1 1 d . . . . .
O27 O 0.63377(10) 1.7306(2) 0.50388(14) 0.0486(10) Uani 1 1 d . . . . .
N26 N 0.65543(10) 1.4777(2) 0.43801(14) 0.0326(9) Uani 1 1 d . . . . .
N3 N 0.88681(9) 1.5828(2) 0.86251(14) 0.0339(9) Uani 1 1 d . . . . .
N29 N 0.74896(10) 1.7940(2) 0.66446(14) 0.0317(9) Uani 1 1 d . . . . .
O18 O 0.54909(9) 1.3115(3) 0.59808(19) 0.0719(16) Uani 1 1 d . . . . .
O21 O 0.56472(10) 0.9562(4) 0.39492(15) 0.0694(15) Uani 1 1 d . . . . .
N27 N 0.67029(10) 1.4854(2) 0.51407(14) 0.0347(9) Uani 1 1 d . . . . .
N2 N 0.77292(19) 0.7918(4) 0.4472(2) 0.0687(18) Uani 1 1 d . . . . .
N37 N 0.71402(10) 1.8167(2) 0.31532(15) 0.0324(9) Uani 1 1 d . . . . .
N19 N 0.42318(13) 1.2540(4) 0.3738(3) 0.086(3) Uani 1 1 d . . . . .
N28 N 0.69969(10) 1.5290(2) 0.58495(14) 0.0331(9) Uani 1 1 d . . . . .
N10 N 0.48072(14) 1.2916(4) 0.4142(3) 0.085(2) Uani 1 1 d . . . . .
N1 N 0.66218(10) 0.9086(2) 0.49577(14) 0.0336(9) Uani 1 1 d . . . . .
N9 N 0.48262(13) 1.3405(4) 0.4724(3) 0.089(3) Uani 1 1 d . . . . .
N20 N 0.42876(13) 1.2817(3) 0.4373(3) 0.078(2) Uani 1 1 d . . . . .
N21 N 0.44224(12) 1.2747(3) 0.5124(3) 0.078(2) Uani 1 1 d . . . . .
O28 O 0.60824(11) 1.7133(2) 0.38421(15) 0.0516(10) Uani 1 1 d . . . . .
C37 C 0.66566(11) 1.6955(3) 0.76710(16) 0.0295(10) Uani 1 1 d . . . . .
N35 N 0.63832(11) 1.6642(3) 0.31293(16) 0.0395(10) Uani 1 1 d . . . . .
N8 N 0.49413(13) 1.3440(4) 0.5467(3) 0.089(3) Uani 1 1 d . . . . .
N7 N 0.50991(12) 1.2842(4) 0.6102(3) 0.078(2) Uani 1 1 d . . . . .
O22 O 0.57891(10) 1.1394(3) 0.68357(18) 0.0685(14) Uani 1 1 d . . . . .
N31 N 0.66222(10) 1.6395(2) 0.56204(14) 0.0344(9) Uani 1 1 d . . . . .
N22 N 0.45402(13) 1.2416(4) 0.5794(3) 0.083(2) Uani 1 1 d . . . . .
N34 N 0.62106(11) 1.6097(3) 0.35649(15) 0.0368(10) Uani 1 1 d . . . . .
N15 N 0.52901(13) 1.1823(4) 0.6659(2) 0.075(2) Uani 1 1 d . . . . .
N6 N 0.72466(11) 1.7631(3) 1.11490(16) 0.0448(11) Uani 1 1 d . . . . .
N38 N 0.75694(10) 1.8983(2) 0.34871(14) 0.0328(9) Uani 1 1 d . . . . .
N32 N 0.63391(11) 1.5986(3) 0.49017(15) 0.0383(10) Uani 1 1 d . . . . .
O25 O 0.39179(10) 1.0656(3) 0.30255(16) 0.0593(12) Uani 1 1 d . . . . .
N5 N 0.68244(14) 1.9364(3) 0.91266(18) 0.0442(12) Uani 1 1 d . . . . .
N33 N 0.61791(11) 1.5882(3) 0.41377(16) 0.0396(10) Uani 1 1 d . . . . .
N24 N 0.67764(11) 1.5565(2) 0.34115(15) 0.0344(9) Uani 1 1 d . . . . .
C20 C 0.76267(10) 1.5224(3) 0.75313(15) 0.0246(9) Uani 1 1 d . . . . .
C23 C 0.82794(11) 1.5649(3) 0.79283(16) 0.0318(10) Uani 1 1 d . . . . .
N25 N 0.65712(11) 1.4966(3) 0.37932(15) 0.0380(10) Uani 1 1 d . . . . .
O24 O 0.39210(10) 1.1843(3) 0.3898(2) 0.0841(19) Uani 1 1 d . . . . .
O6 O 0.57329(10) 1.4719(3) 0.59242(19) 0.0817(19) Uani 1 1 d . . . . .
O17 O 0.54307(12) 1.4452(3) 0.6426(3) 0.105(3) Uani 1 1 d . . . . .
H17A H 0.530683 1.403777 0.634333 0.157 Uiso 1 1 d R U . . .
H17B H 0.530605 1.479369 0.621358 0.157 Uiso 1 1 d R U . . .
C95 C 0.67512(11) 1.6540(3) 0.29349(17) 0.0298(10) Uani 1 1 d . . . . .
H95 H 0.668038 1.647290 0.261663 0.036 Uiso 1 1 calc R U . . .
C89 C 0.73214(12) 1.6660(3) 0.66465(17) 0.0323(10) Uani 1 1 d . . . . .
H89 H 0.726313 1.648338 0.685166 0.039 Uiso 1 1 calc R U . . .
N14 N 0.52741(13) 0.8547(5) 0.3630(2) 0.080(2) Uani 1 1 d . . . . .
N13 N 0.50953(14) 0.9726(5) 0.3344(2) 0.083(2) Uani 1 1 d . . . . .
N16 N 0.45250(13) 0.9345(5) 0.3022(2) 0.071(2) Uani 1 1 d . . . . .
C1 C 0.63672(12) 1.2258(3) 0.57498(18) 0.0346(11) Uani 1 1 d . . . . .
C97 C 0.77434(13) 1.9717(3) 0.36658(17) 0.0358(11) Uani 1 1 d . . . . .
H97A H 0.784168 1.985497 0.350658 0.043 Uiso 1 1 calc R U . . .
H97B H 0.758132 2.012924 0.359718 0.043 Uiso 1 1 calc R U . . .
C88 C 0.76248(11) 1.7218(3) 0.68977(17) 0.0299(10) Uani 1 1 d . . . . .
H88 H 0.771735 1.728641 0.722525 0.036 Uiso 1 1 calc R U . . .
C38 C 0.66767(12) 1.7660(3) 0.79231(16) 0.0312(10) Uani 1 1 d . . . . .
C98 C 0.70124(13) 1.4854(3) 0.55522(17) 0.0332(10) Uani 1 1 d . . . . .
C3 C 0.61388(12) 1.1260(3) 0.51259(18) 0.0363(11) Uani 1 1 d . . . . .
H3 H 0.596222 1.160960 0.492871 0.044 Uiso 1 1 calc R U . . .
C94 C 0.65360(13) 1.6052(3) 0.30236(17) 0.0331(10) Uani 1 1 d . . . . .
H94 H 0.636703 1.573160 0.275225 0.040 Uiso 1 1 calc R U . . .
C25 C 0.77540(11) 1.5918(3) 0.77805(15) 0.0274(9) Uani 1 1 d . . . . .
H25 H 0.761681 1.624641 0.781323 0.033 Uiso 1 1 calc R U . . .
C30 C 0.92981(12) 1.6358(3) 0.93338(19) 0.0397(12) Uani 1 1 d . . . . .
H30 H 0.942749 1.679762 0.950902 0.048 Uiso 1 1 calc R U . . .
C21 C 0.78286(11) 1.4744(3) 0.74857(16) 0.0300(10) Uani 1 1 d . . . . .
H21 H 0.774434 1.426651 0.732160 0.036 Uiso 1 1 calc R U . . .
C2 C 0.63847(11) 1.1477(3) 0.55734(16) 0.0294(10) Uani 1 1 d . . . . .
C100 C 0.67397(12) 1.4667(3) 0.42225(17) 0.0339(11) Uani 1 1 d . . . . .
C22 C 0.81548(11) 1.4964(3) 0.76815(17) 0.0345(11) Uani 1 1 d . . . . .
H22 H 0.829188 1.464196 0.764527 0.041 Uiso 1 1 calc R U . . .
C43 C 0.69496(13) 1.8151(3) 0.81384(19) 0.0365(11) Uani 1 1 d . . . . .
H43 H 0.712703 1.804652 0.811964 0.044 Uiso 1 1 calc R U . . .
C86 C 0.64746(13) 1.7384(3) 0.31101(18) 0.0372(11) Uani 1 1 d . . . . .
C51 C 0.69088(14) 1.7682(3) 1.03346(19) 0.0412(12) Uani 1 1 d . . . . .
H51 H 0.672931 1.747242 1.005093 0.049 Uiso 1 1 calc R U . . .
C4 C 0.61499(12) 1.0538(3) 0.49664(17) 0.0352(11) Uani 1 1 d . . . . .
H4 H 0.598499 1.040079 0.465718 0.042 Uiso 1 1 calc R U . . .
C14 C 0.72787(15) 0.8470(3) 0.46307(19) 0.0404(12) Uani 1 1 d . . . . .
C99 C 0.66186(14) 1.4359(3) 0.47675(18) 0.0384(12) Uani 1 1 d . . . . .
H99A H 0.641944 1.404985 0.466916 0.046 Uiso 1 1 calc R U . . .
H99B H 0.680290 1.398707 0.487605 0.046 Uiso 1 1 calc R U . . .
C28 C 0.91562(12) 1.5017(3) 0.92726(17) 0.0359(11) Uani 1 1 d . . . . .
H28 H 0.918529 1.451673 0.940461 0.043 Uiso 1 1 calc R U . . .
C7 C 0.66341(12) 1.0953(3) 0.58653(17) 0.0335(10) Uani 1 1 d . . . . .
H7 H 0.680100 1.109471 0.617293 0.040 Uiso 1 1 calc R U . . .
C8 C 0.63921(13) 0.9195(3) 0.5086(2) 0.0377(12) Uani 1 1 d . . . . .
H8A H 0.645042 0.881317 0.532691 0.045 Uiso 1 1 calc R U . . .
H8B H 0.616296 0.908039 0.481756 0.045 Uiso 1 1 calc R U . . .
C11 C 0.70473(13) 0.8722(3) 0.47310(18) 0.0357(11) Uani 1 1 d . . . . .
C52 C 0.70022(14) 1.7355(3) 1.0739(2) 0.0425(12) Uani 1 1 d . . . . .
H52 H 0.688573 1.690482 1.072545 0.051 Uiso 1 1 calc R U . . .
C27 C 0.89120(12) 1.5126(3) 0.88160(18) 0.0390(12) Uani 1 1 d . . . . .
H27 H 0.877338 1.470159 0.863442 0.047 Uiso 1 1 calc R U . . .
C80 C 0.71600(12) 1.7885(3) 0.62961(17) 0.0315(10) Uani 1 1 d . . . . .
C81 C 0.67146(12) 1.6907(3) 0.59903(19) 0.0374(11) Uani 1 1 d . . . . .
H81A H 0.666338 1.664461 0.618310 0.045 Uiso 1 1 calc R U . . .
H81B H 0.657664 1.738459 0.586327 0.045 Uiso 1 1 calc R U . . .
C13 C 0.69477(12) 0.9210(3) 0.52561(18) 0.0351(11) Uani 1 1 d . . . . .
H13 H 0.703290 0.941855 0.554770 0.042 Uiso 1 1 calc R U . . .
C96 C 0.72548(13) 1.8881(3) 0.33627(17) 0.0324(10) Uani 1 1 d . . . . .
C90 C 0.66672(12) 1.5561(3) 0.56672(17) 0.0333(10) Uani 1 1 d . . . . .
H90 H 0.658505 1.533178 0.583474 0.040 Uiso 1 1 calc R U . . .
C32 C 0.96506(12) 1.5506(3) 1.00221(18) 0.0367(11) Uani 1 1 d . . . . .
C6 C 0.66396(12) 1.0218(3) 0.57074(17) 0.0348(11) Uani 1 1 d . . . . .
H6 H 0.680807 0.985533 0.591020 0.042 Uiso 1 1 calc R U . . .
C47 C 0.69949(14) 1.8708(3) 0.99287(18) 0.0382(12) Uani 1 1 d . . . . .
C103 C 0.73376(12) 1.6320(3) 0.31989(18) 0.0333(11) Uani 1 1 d . . . . .
H10A H 0.750009 1.589085 0.336155 0.040 Uiso 1 1 calc R U . . .
H10B H 0.723346 1.626262 0.286979 0.040 Uiso 1 1 calc R U . . .
C53 C 0.74097(14) 1.8257(4) 1.1160(2) 0.0481(14) Uani 1 1 d . . . . .
H53 H 0.758162 1.846606 1.144895 0.058 Uiso 1 1 calc R U . . .
C46 C 0.66663(15) 1.8819(3) 0.9566(2) 0.0427(13) Uani 1 1 d . . . . .
H46 H 0.649506 1.866588 0.958919 0.051 Uiso 1 1 calc R U . . .
C85 C 0.61093(13) 1.6467(3) 0.3143(2) 0.0424(13) Uani 1 1 d . . . . .
H85A H 0.595296 1.611740 0.288552 0.051 Uiso 1 1 calc R U . . .
H85B H 0.599018 1.695790 0.310338 0.051 Uiso 1 1 calc R U . . .
C84 C 0.61505(12) 1.6447(3) 0.38479(19) 0.0385(12) Uani 1 1 d . . . . .
C31 C 0.90533(12) 1.6444(3) 0.88810(18) 0.0377(12) Uani 1 1 d . . . . .
H31 H 0.901250 1.694360 0.874358 0.045 Uiso 1 1 calc R U . . .
C50 C 0.70839(13) 1.8330(3) 1.03516(18) 0.0380(11) Uani 1 1 d . . . . .
C102 C 0.70909(13) 1.5646(3) 0.35245(17) 0.0332(10) Uani 1 1 d . . . . .
C24 C 0.80800(11) 1.6126(3) 0.79798(16) 0.0315(10) Uani 1 1 d . . . . .
H24 H 0.816729 1.659555 0.815171 0.038 Uiso 1 1 calc R U . . .
C41 C 0.67009(16) 1.8968(3) 0.83950(19) 0.0413(13) Uani 1 1 d . . . . .
C87 C 0.67888(12) 1.7991(3) 0.28673(18) 0.0329(10) Uani 1 1 d . . . . .
H87A H 0.666628 1.845595 0.285528 0.040 Uiso 1 1 calc R U . . .
H87B H 0.671622 1.788582 0.255387 0.040 Uiso 1 1 calc R U . . .
C91 C 0.64596(13) 1.5267(3) 0.51614(18) 0.0362(11) Uani 1 1 d . . . . .
H91 H 0.627367 1.491724 0.508636 0.043 Uiso 1 1 calc R U . . .
C29 C 0.93615(11) 1.5633(3) 0.95439(18) 0.0355(11) Uani 1 1 d . . . . .
C12 C 0.71626(12) 0.9043(3) 0.51502(18) 0.0370(11) Uani 1 1 d . . . . .
H12 H 0.739254 0.914892 0.536645 0.044 Uiso 1 1 calc R U . . .
C54 C 0.73437(14) 1.8616(4) 1.0779(2) 0.0468(14) Uani 1 1 d . . . . .
H54 H 0.747183 1.905013 1.080433 0.056 Uiso 1 1 calc R U . . .
C92 C 0.62328(12) 1.5113(3) 0.40320(17) 0.0343(11) Uani 1 1 d . . . . .
H92 H 0.604838 1.474828 0.394753 0.041 Uiso 1 1 calc R U . . .
C39 C 0.64127(13) 1.7838(4) 0.7939(2) 0.0452(14) Uani 1 1 d . . . . .
H39 H 0.622336 1.750751 0.779033 0.054 Uiso 1 1 calc R U . . .
C35 C 1.02014(14) 1.5811(4) 1.0672(2) 0.0558(16) Uani 1 1 d . . . . .
H35 H 1.038815 1.614822 1.080881 0.067 Uiso 1 1 calc R U . . .
C45 C 0.65880(16) 1.9153(4) 0.9169(2) 0.0481(14) Uani 1 1 d . . . . .
H45 H 0.636181 1.923370 0.892152 0.058 Uiso 1 1 calc R U . . .
O20 O 0.53743(11) 1.1580(4) 0.40076(19) 0.0865(19) Uani 1 1 d . . . . .
C33 C 0.96619(14) 1.4884(4) 1.02717(19) 0.0471(14) Uani 1 1 d . . . . .
H33 H 0.947709 1.454378 1.014690 0.057 Uiso 1 1 calc R U . . .
C26 C 0.86297(11) 1.5913(3) 0.81208(18) 0.0395(12) Uani 1 1 d . . . . .
H26A H 0.871085 1.560272 0.797680 0.047 Uiso 1 1 calc R U . . .
H26B H 0.862331 1.646819 0.803937 0.047 Uiso 1 1 calc R U . . .
C10 C 0.67074(16) 0.8619(4) 0.4422(2) 0.0578(18) Uani 1 1 d . . . . .
H10 H 0.661575 0.842160 0.412609 0.069 Uiso 1 1 calc R U . . .
C18 C 0.75979(17) 0.8766(4) 0.4869(3) 0.0547(16) Uani 1 1 d . . . . .
H18 H 0.767049 0.916747 0.508925 0.066 Uiso 1 1 calc R U . . .
C83 C 0.60748(14) 1.6019(4) 0.44241(19) 0.0448(14) Uani 1 1 d . . . . .
H83A H 0.596863 1.653957 0.435142 0.054 Uiso 1 1 calc R U . . .
H83B H 0.590573 1.562375 0.435229 0.054 Uiso 1 1 calc R U . . .
C101 C 0.66785(14) 1.4854(3) 0.35095(19) 0.0383(12) Uani 1 1 d . . . . .
H10C H 0.686794 1.448596 0.366270 0.046 Uiso 1 1 calc R U . . .
H10D H 0.649576 1.461172 0.321894 0.046 Uiso 1 1 calc R U . . .
C82 C 0.64274(12) 1.6638(3) 0.51748(18) 0.0368(11) Uani 1 1 d . . . . .
C55 C 0.52012(14) 1.3128(4) 0.5863(3) 0.075(3) Uani 1 1 d . . . . .
C15 C 0.71902(17) 0.7911(4) 0.4300(2) 0.0517(15) Uani 1 1 d . . . . .
H15 H 0.697183 0.770253 0.411815 0.062 Uiso 1 1 calc R U . . .
C44 C 0.6726(2) 1.9658(3) 0.8674(2) 0.0553(17) Uani 1 1 d . . . . .
H44A H 0.689441 2.003285 0.872090 0.066 Uiso 1 1 calc R U . . .
H44B H 0.651033 1.993130 0.851205 0.066 Uiso 1 1 calc R U . . .
C93 C 0.62482(12) 1.5251(3) 0.36278(18) 0.0350(11) Uani 1 1 d . . . . .
H93 H 0.606793 1.496518 0.334840 0.042 Uiso 1 1 calc R U . . .
C42 C 0.69651(16) 1.8793(3) 0.8380(2) 0.0439(13) Uani 1 1 d . . . . .
H42 H 0.715684 1.911549 0.853711 0.053 Uiso 1 1 calc R U . . .
C75 C 0.41487(15) 1.0976(5) 0.3063(2) 0.0625(19) Uani 1 1 d . . . . .
O19 O 0.53172(11) 1.3073(4) 0.4840(2) 0.100(2) Uani 1 1 d . . . . .
N4 N 1.02194(12) 1.5212(4) 1.09114(17) 0.0599(15) Uani 1 1 d . . . . .
C40 C 0.64246(15) 1.8488(4) 0.8170(2) 0.0486(14) Uani 1 1 d . . . . .
H40 H 0.624190 1.860899 0.817452 0.058 Uiso 1 1 calc R U . . .
C9 C 0.65015(15) 0.8804(4) 0.4543(2) 0.0580(18) Uani 1 1 d . . . . .
H9 H 0.626917 0.872966 0.432727 0.070 Uiso 1 1 calc R U . . .
C36 C 0.99291(13) 1.5982(4) 1.0235(2) 0.0476(14) Uani 1 1 d . . . . .
H36 H 0.993225 1.642403 1.007973 0.057 Uiso 1 1 calc R U . . .
C17 C 0.7810(2) 0.8460(4) 0.4777(3) 0.068(2) Uani 1 1 d . . . . .
H17 H 0.802968 0.865899 0.494813 0.081 Uiso 1 1 calc R U . . .
C78 C 0.55459(15) 1.1298(5) 0.6826(2) 0.067(2) Uani 1 1 d . . . . .
C34 C 0.99509(16) 1.4765(5) 1.0712(2) 0.0589(18) Uani 1 1 d . . . . .
H34 H 0.995558 1.433397 1.087939 0.071 Uiso 1 1 calc R U . . .
C49 C 0.71476(17) 1.9265(4) 0.9477(2) 0.0536(16) Uani 1 1 d . . . . .
H49 H 0.731335 1.941748 0.944247 0.064 Uiso 1 1 calc R U . . .
C73 C 0.41249(15) 1.2350(4) 0.3990(3) 0.083(3) Uani 1 1 d . . . . .
C16 C 0.7424(2) 0.7660(4) 0.4240(2) 0.064(2) Uani 1 1 d . . . . .
H16 H 0.735764 0.727410 0.401418 0.077 Uiso 1 1 calc R U . . .
C63 C 0.46355(16) 1.3369(4) 0.5425(4) 0.095(4) Uani 1 1 d . . . . .
H63 H 0.451510 1.387887 0.534673 0.114 Uiso 1 1 calc R U . . .
C71 C 0.43706(14) 1.2193(4) 0.5341(3) 0.072(2) Uani 1 1 d . . . . .
C74 C 0.40665(16) 1.2270(5) 0.3265(3) 0.095(3) Uani 1 1 d . . . . .
H74A H 0.385195 1.202607 0.315429 0.114 Uiso 1 1 calc R U . . .
H74B H 0.401876 1.272954 0.306915 0.114 Uiso 1 1 calc R U . . .
C48 C 0.72396(16) 1.8950(4) 0.9880(2) 0.0523(16) Uani 1 1 d . . . . .
H48 H 0.746780 1.889536 1.012569 0.063 Uiso 1 1 calc R U . . .
C61 C 0.53672(15) 0.9296(5) 0.3674(2) 0.064(2) Uani 1 1 d . . . . .
C64 C 0.44778(17) 1.3425(4) 0.4355(4) 0.094(4) Uani 1 1 d . . . . .
H64 H 0.437887 1.395543 0.431158 0.112 Uiso 1 1 calc R U . . .
C79 C 0.53292(16) 1.2613(5) 0.6574(3) 0.095(4) Uani 1 1 d . . . . .
H79A H 0.555827 1.268577 0.667009 0.113 Uiso 1 1 calc R U . . .
H79B H 0.529920 1.296332 0.676269 0.113 Uiso 1 1 calc R U . . .
C77 C 0.42762(16) 0.9919(7) 0.2739(2) 0.087(3) Uani 1 1 d . . . . .
H77A H 0.425785 0.997528 0.245503 0.105 Uiso 1 1 calc R U . . .
H77B H 0.405993 0.972658 0.265354 0.105 Uiso 1 1 calc R U . . .
C65 C 0.44697(16) 1.3172(4) 0.3947(4) 0.098(4) Uani 1 1 d . . . . .
H65 H 0.440169 1.361336 0.372845 0.118 Uiso 1 1 calc R U . . .
C68 C 0.48156(17) 0.9215(8) 0.3036(3) 0.095(4) Uani 1 1 d . . . . .
H68 H 0.475702 0.923760 0.272199 0.114 Uiso 1 1 calc R U . . .
C59 C 0.50772(18) 1.1563(6) 0.3694(3) 0.080(3) Uani 1 1 d . . . . .
C70 C 0.44921(17) 1.2049(6) 0.6105(4) 0.095(4) Uani 1 1 d . . . . .
H70A H 0.450746 1.245158 0.631152 0.114 Uiso 1 1 calc R U . . .
H70B H 0.426632 1.182227 0.592978 0.114 Uiso 1 1 calc R U . . .
C57 C 0.50132(18) 1.3128(5) 0.4594(4) 0.090(3) Uani 1 1 d . . . . .
C69 C 0.49381(17) 0.8408(7) 0.3239(3) 0.093(4) Uani 1 1 d . . . . .
H69 H 0.492878 0.804021 0.301870 0.112 Uiso 1 1 calc R U . . .
C72 C 0.41702(15) 1.2888(4) 0.4647(3) 0.090(3) Uani 1 1 d . . . . .
H72A H 0.398672 1.251151 0.453447 0.109 Uiso 1 1 calc R U . . .
H72B H 0.407970 1.342011 0.460840 0.109 Uiso 1 1 calc R U . . .
C56 C 0.49653(17) 1.3835(5) 0.5147(4) 0.104(4) Uani 1 1 d . . . . .
H56A H 0.520199 1.394463 0.529031 0.125 Uiso 1 1 calc R U . . .
H56B H 0.484951 1.434340 0.507326 0.125 Uiso 1 1 calc R U . . .
C62 C 0.47553(16) 1.3074(5) 0.5896(4) 0.094(4) Uani 1 1 d . . . . .
H62 H 0.474061 1.348468 0.607807 0.113 Uiso 1 1 calc R U . . .
C60 C 0.51097(19) 1.0543(7) 0.3259(3) 0.098(4) Uani 1 1 d . . . . .
H60A H 0.534443 1.071303 0.345231 0.117 Uiso 1 1 calc R U . . .
H60B H 0.502461 1.060720 0.293686 0.117 Uiso 1 1 calc R U . . .
C67 C 0.45753(17) 1.1254(7) 0.3001(3) 0.096(4) Uani 1 1 d . . . . .
H67 H 0.453264 1.137573 0.270250 0.115 Uiso 1 1 calc R U . . .
N12 N 0.49230(14) 1.1043(5) 0.3347(2) 0.084(2) Uani 1 1 d . . . . .
N17 N 0.43395(13) 1.0672(5) 0.2947(2) 0.0695(18) Uani 1 1 d . . . . .
N18 N 0.42567(13) 1.1728(4) 0.3217(2) 0.0736(19) Uani 1 1 d . . . . .
N11 N 0.48430(15) 1.2063(5) 0.3633(3) 0.088(2) Uani 1 1 d . . . . .
C66 C 0.45203(19) 1.1970(6) 0.3197(3) 0.090(3) Uani 1 1 d . . . . .
H66 H 0.445781 1.244017 0.299858 0.108 Uiso 1 1 calc R U . . .
C58 C 0.49332(19) 1.2801(6) 0.3879(4) 0.107(4) Uani 1 1 d . . . . .
H58A H 0.517819 1.283742 0.408693 0.129 Uiso 1 1 calc R U . . .
H58B H 0.485179 1.323325 0.365602 0.129 Uiso 1 1 calc R U . . .
C5 C 0.64012(12) 1.0009(3) 0.52558(17) 0.0322(10) Uani 1 1 d . . . . .
C19 C 0.72733(11) 1.5025(2) 0.72842(13) 0.0272(10) Uani 1 1 d . . . . .

loop_
_atom_site_aniso_label
_atom_site_aniso_U_11
_atom_site_aniso_U_22
_atom_site_aniso_U_33
_atom_site_aniso_U_23
_atom_site_aniso_U_13
_atom_site_aniso_U_12
U1 0.01878(8) 0.01818(8) 0.03344(9) -0.00230(6) 0.01168(7) -0.00043(6)
U2 0.01888(8) 0.01998(8) 0.04114(10) -0.00695(7) 0.01476(7) -0.00257(6)
U3 0.01967(9) 0.03839(12) 0.0938(2) -0.03390(12) 0.02201(11) -0.00837(8)
O23 0.029(2) 0.050(3) 0.128(4) -0.034(3) 0.044(3) -0.0110(19)
O13 0.0250(16) 0.0283(17) 0.046(2) 0.0005(15) 0.0213(16) -0.0006(13)
O14 0.0245(16) 0.0280(17) 0.0410(19) -0.0088(14) 0.0199(15) -0.0035(13)
O1 0.043(2) 0.0303(18) 0.042(2) -0.0072(15) 0.0280(18) -0.0053(15)
O10 0.0280(17) 0.0249(17) 0.0359(19) -0.0020(14) 0.0123(15) 0.0009(13)
O7 0.0185(16) 0.0298(18) 0.066(3) -0.0226(17) 0.0186(17) -0.0054(13)
O12 0.0228(16) 0.0281(17) 0.0376(19) -0.0043(14) 0.0133(15) -0.0050(13)
O15 0.0274(17) 0.038(2) 0.055(2) -0.0173(17) 0.0230(17) -0.0095(15)
O3 0.051(2) 0.0294(19) 0.058(2) 0.0060(17) 0.038(2) -0.0002(16)
O2 0.0311(18) 0.0298(18) 0.041(2) 0.0036(15) 0.0106(16) -0.0045(14)
O8 0.0218(16) 0.0287(18) 0.064(3) -0.0152(17) 0.0185(17) -0.0063(14)
O4 0.039(2) 0.037(2) 0.041(2) -0.0067(16) 0.0100(17) 0.0082(16)
O16 0.0264(17) 0.056(2) 0.037(2) -0.0087(17) 0.0113(16) 0.0107(16)
O33 0.039(2) 0.038(2) 0.040(2) 0.0058(16) 0.0229(17) 0.0098(16)
O29 0.052(2) 0.036(2) 0.072(3) 0.0067(19) 0.045(2) 0.0185(18)
O32 0.041(2) 0.050(2) 0.048(2) 0.0153(18) 0.0235(19) 0.0208(18)
O11 0.043(2) 0.039(2) 0.045(2) -0.0025(17) 0.0076(19) 0.0138(18)
O26 0.0303(18) 0.036(2) 0.049(2) 0.0098(16) 0.0227(17) 0.0132(15)
O30 0.044(2) 0.0309(19) 0.053(2) 0.0017(16) 0.0329(19) 0.0089(16)
N36 0.035(2) 0.026(2) 0.045(2) 0.0064(17) 0.028(2) 0.0100(16)
O5 0.037(2) 0.063(3) 0.081(3) -0.032(2) 0.035(2) -0.020(2)
O31 0.040(2) 0.034(2) 0.044(2) 0.0100(16) 0.0211(18) 0.0138(16)
N30 0.032(2) 0.029(2) 0.038(2) 0.0065(17) 0.0214(19) 0.0075(16)
N23 0.029(2) 0.028(2) 0.034(2) 0.0048(16) 0.0179(18) 0.0096(16)
O9 0.036(2) 0.053(3) 0.129(4) -0.055(3) 0.051(3) -0.0233(19)
O27 0.050(2) 0.047(2) 0.052(2) 0.0175(19) 0.032(2) 0.0256(19)
N26 0.032(2) 0.030(2) 0.033(2) 0.0079(16) 0.0179(18) 0.0074(16)
N3 0.0178(18) 0.034(2) 0.038(2) 0.0118(17) 0.0102(17) 0.0012(15)
N29 0.0268(19) 0.029(2) 0.039(2) 0.0025(17) 0.0193(18) 0.0084(16)
O18 0.0237(19) 0.052(3) 0.116(4) -0.047(3) 0.029(2) -0.0158(18)
O21 0.033(2) 0.123(5) 0.047(3) -0.016(3) 0.021(2) -0.024(3)
N27 0.036(2) 0.035(2) 0.031(2) 0.0043(17) 0.0189(19) 0.0053(18)
N2 0.100(5) 0.055(4) 0.096(5) 0.015(3) 0.083(5) 0.023(3)
N37 0.034(2) 0.027(2) 0.043(2) 0.0036(17) 0.027(2) 0.0074(16)
N19 0.024(3) 0.044(3) 0.139(7) 0.006(4) 0.021(4) -0.002(2)
N28 0.033(2) 0.035(2) 0.032(2) 0.0060(17) 0.0205(19) 0.0064(17)
N10 0.032(3) 0.067(4) 0.125(6) 0.015(4) 0.030(4) -0.009(3)
N1 0.031(2) 0.033(2) 0.038(2) -0.0058(17) 0.0211(19) -0.0034(17)
N9 0.023(3) 0.048(3) 0.147(7) -0.006(4) 0.024(3) -0.005(2)
N20 0.025(3) 0.044(3) 0.115(6) 0.004(3) 0.014(3) -0.006(2)
N21 0.021(2) 0.046(3) 0.132(6) -0.024(3) 0.026(3) -0.009(2)
O28 0.057(3) 0.041(2) 0.067(3) 0.010(2) 0.043(2) 0.0214(19)
C37 0.027(2) 0.026(2) 0.029(2) -0.0003(18) 0.013(2) -0.0002(18)
N35 0.046(3) 0.035(2) 0.056(3) 0.015(2) 0.040(2) 0.0169(19)
N8 0.025(3) 0.042(3) 0.157(7) -0.029(4) 0.032(4) -0.011(2)
N7 0.019(2) 0.063(4) 0.127(6) -0.047(4) 0.030(3) -0.013(2)
O22 0.035(2) 0.090(4) 0.086(3) -0.034(3) 0.038(2) -0.011(2)
N31 0.034(2) 0.032(2) 0.036(2) 0.0084(17) 0.0195(19) 0.0059(17)
N22 0.023(3) 0.074(4) 0.123(6) -0.050(4) 0.028(3) -0.013(3)
N34 0.037(2) 0.036(2) 0.044(2) 0.0117(19) 0.028(2) 0.0111(18)
N15 0.030(3) 0.109(5) 0.085(4) -0.053(4) 0.034(3) -0.015(3)
N6 0.037(2) 0.056(3) 0.038(3) 0.004(2) 0.020(2) 0.005(2)
N38 0.034(2) 0.028(2) 0.040(2) 0.0025(17) 0.0234(19) 0.0070(16)
N32 0.036(2) 0.044(3) 0.034(2) 0.0101(19) 0.020(2) 0.0112(19)
O25 0.027(2) 0.071(3) 0.063(3) 0.007(2) 0.018(2) -0.0025(19)
N5 0.077(4) 0.028(2) 0.059(3) -0.005(2) 0.057(3) -0.005(2)
N33 0.041(2) 0.043(3) 0.042(2) 0.013(2) 0.029(2) 0.017(2)
N24 0.038(2) 0.028(2) 0.041(2) 0.0107(17) 0.025(2) 0.0113(17)
C20 0.019(2) 0.022(2) 0.025(2) 0.0051(16) 0.0087(17) 0.0011(16)
C23 0.018(2) 0.032(2) 0.032(2) 0.0120(19) 0.0079(19) -0.0016(18)
N25 0.039(2) 0.041(2) 0.040(2) 0.0144(19) 0.028(2) 0.0157(19)
O24 0.023(2) 0.043(3) 0.130(5) 0.005(3) 0.015(3) -0.0033(18)
O6 0.033(2) 0.038(2) 0.100(4) -0.017(2) 0.000(2) 0.0069(18)
O17 0.040(3) 0.066(3) 0.197(7) -0.072(4) 0.064(4) -0.025(2)
C95 0.029(2) 0.029(2) 0.033(2) 0.0064(19) 0.019(2) 0.0096(18)
C89 0.034(2) 0.034(3) 0.034(3) 0.006(2) 0.022(2) 0.008(2)
N14 0.029(3) 0.112(6) 0.092(5) -0.058(4) 0.032(3) -0.017(3)
N13 0.036(3) 0.158(8) 0.053(4) -0.008(4) 0.026(3) -0.027(4)
N16 0.031(3) 0.127(6) 0.057(3) -0.039(4) 0.027(3) -0.019(3)
C1 0.024(2) 0.030(3) 0.041(3) -0.006(2) 0.015(2) -0.0011(18)
C97 0.038(3) 0.030(3) 0.039(3) 0.005(2) 0.023(2) 0.006(2)
C88 0.027(2) 0.031(2) 0.032(2) 0.0036(19) 0.018(2) 0.0057(18)
C38 0.029(2) 0.030(2) 0.030(2) -0.0031(19) 0.015(2) -0.0002(19)
C98 0.040(3) 0.027(2) 0.035(3) 0.0082(19) 0.023(2) 0.004(2)
C3 0.028(2) 0.036(3) 0.036(3) 0.001(2) 0.014(2) 0.003(2)
C94 0.037(3) 0.031(3) 0.037(3) 0.005(2) 0.025(2) 0.008(2)
C25 0.023(2) 0.023(2) 0.030(2) -0.0023(17) 0.0118(19) -0.0011(16)
C30 0.027(2) 0.030(3) 0.049(3) 0.000(2) 0.015(2) -0.0036(19)
C21 0.022(2) 0.025(2) 0.034(2) -0.0017(18) 0.0113(19) 0.0006(17)
C2 0.025(2) 0.028(2) 0.028(2) -0.0025(18) 0.0118(19) -0.0034(18)
C100 0.034(3) 0.026(2) 0.037(3) 0.005(2) 0.019(2) 0.0043(19)
C22 0.023(2) 0.034(3) 0.041(3) 0.006(2) 0.016(2) 0.0039(19)
C43 0.039(3) 0.031(3) 0.049(3) -0.006(2) 0.032(3) -0.004(2)
C86 0.041(3) 0.037(3) 0.040(3) 0.010(2) 0.027(2) 0.013(2)
C51 0.040(3) 0.041(3) 0.038(3) -0.011(2) 0.021(2) -0.012(2)
C4 0.026(2) 0.042(3) 0.029(2) -0.005(2) 0.013(2) -0.003(2)
C14 0.052(3) 0.035(3) 0.048(3) 0.004(2) 0.037(3) 0.005(2)
C99 0.045(3) 0.028(3) 0.040(3) 0.006(2) 0.024(3) 0.002(2)
C28 0.030(2) 0.030(3) 0.035(3) 0.008(2) 0.013(2) -0.0009(19)
C7 0.029(2) 0.036(3) 0.027(2) -0.0033(19) 0.012(2) 0.001(2)
C8 0.033(3) 0.039(3) 0.050(3) -0.008(2) 0.029(2) -0.007(2)
C11 0.043(3) 0.029(3) 0.043(3) -0.003(2) 0.030(3) 0.000(2)
C52 0.047(3) 0.038(3) 0.048(3) 0.001(2) 0.031(3) -0.002(2)
C27 0.027(2) 0.033(3) 0.040(3) 0.005(2) 0.010(2) -0.008(2)
C80 0.033(2) 0.033(3) 0.035(3) 0.001(2) 0.024(2) 0.0071(19)
C81 0.031(2) 0.041(3) 0.048(3) 0.001(2) 0.028(2) 0.006(2)
C13 0.032(2) 0.038(3) 0.034(3) -0.008(2) 0.018(2) -0.001(2)
C96 0.039(3) 0.027(2) 0.034(3) 0.0048(19) 0.023(2) 0.008(2)
C90 0.034(3) 0.037(3) 0.035(3) 0.007(2) 0.024(2) 0.005(2)
C32 0.024(2) 0.045(3) 0.035(3) -0.001(2) 0.014(2) 0.000(2)
C6 0.033(3) 0.034(3) 0.033(3) 0.001(2) 0.018(2) 0.006(2)
C47 0.044(3) 0.037(3) 0.041(3) -0.011(2) 0.029(3) -0.013(2)
C103 0.035(3) 0.030(2) 0.040(3) 0.002(2) 0.025(2) 0.012(2)
C53 0.038(3) 0.061(4) 0.036(3) -0.007(3) 0.017(3) -0.006(3)
C46 0.049(3) 0.048(3) 0.048(3) 0.002(3) 0.038(3) 0.000(3)
C85 0.037(3) 0.047(3) 0.051(3) 0.024(3) 0.030(3) 0.019(2)
C84 0.030(2) 0.043(3) 0.045(3) 0.006(2) 0.024(2) 0.010(2)
C31 0.025(2) 0.031(3) 0.045(3) 0.007(2) 0.014(2) -0.0019(19)
C50 0.038(3) 0.041(3) 0.033(3) -0.005(2) 0.020(2) -0.007(2)
C102 0.040(3) 0.026(2) 0.035(3) -0.0005(19) 0.023(2) 0.007(2)
C24 0.026(2) 0.025(2) 0.034(3) 0.0009(19) 0.013(2) -0.0062(18)
C41 0.071(4) 0.026(3) 0.047(3) 0.004(2) 0.046(3) 0.005(2)
C87 0.033(2) 0.027(2) 0.040(3) 0.009(2) 0.022(2) 0.0111(19)
C91 0.033(3) 0.040(3) 0.039(3) 0.004(2) 0.023(2) 0.000(2)
C29 0.021(2) 0.038(3) 0.038(3) 0.011(2) 0.012(2) -0.0030(19)
C12 0.027(2) 0.042(3) 0.039(3) -0.003(2) 0.019(2) 0.001(2)
C54 0.041(3) 0.051(3) 0.045(3) -0.014(3) 0.024(3) -0.018(3)
C92 0.026(2) 0.036(3) 0.036(3) 0.005(2) 0.016(2) -0.0007(19)
C39 0.030(3) 0.057(4) 0.051(3) -0.016(3) 0.026(3) -0.004(2)
C35 0.029(3) 0.070(4) 0.049(4) -0.009(3) 0.013(3) -0.005(3)
C45 0.057(4) 0.053(4) 0.052(4) 0.006(3) 0.042(3) 0.010(3)
O20 0.028(2) 0.136(5) 0.072(3) 0.020(3) 0.018(2) -0.011(3)
C33 0.031(3) 0.063(4) 0.039(3) 0.013(3) 0.017(2) -0.002(3)
C26 0.018(2) 0.050(3) 0.036(3) 0.015(2) 0.008(2) -0.002(2)
C10 0.047(3) 0.083(5) 0.050(4) -0.029(3) 0.033(3) -0.018(3)
C18 0.061(4) 0.042(3) 0.087(5) -0.006(3) 0.059(4) -0.002(3)
C83 0.036(3) 0.062(4) 0.040(3) 0.012(3) 0.024(3) 0.019(3)
C101 0.045(3) 0.029(3) 0.046(3) 0.009(2) 0.030(3) 0.012(2)
C82 0.027(2) 0.046(3) 0.043(3) 0.009(2) 0.024(2) 0.010(2)
C55 0.023(3) 0.043(4) 0.130(7) -0.052(4) 0.029(4) -0.017(3)
C15 0.066(4) 0.055(4) 0.047(3) -0.003(3) 0.041(3) 0.007(3)
C44 0.108(6) 0.030(3) 0.071(4) 0.004(3) 0.077(4) 0.003(3)
C93 0.030(2) 0.034(3) 0.035(3) 0.006(2) 0.017(2) 0.005(2)
C42 0.063(4) 0.031(3) 0.057(4) -0.011(2) 0.046(3) -0.012(2)
C75 0.025(3) 0.088(5) 0.047(4) 0.021(3) 0.007(3) 0.005(3)
O19 0.024(2) 0.088(4) 0.136(5) -0.002(4) 0.020(3) -0.008(2)
N4 0.032(3) 0.091(4) 0.037(3) 0.002(3) 0.010(2) 0.002(3)
C40 0.047(3) 0.055(4) 0.058(4) -0.004(3) 0.039(3) 0.008(3)
C9 0.038(3) 0.089(5) 0.047(3) -0.030(3) 0.026(3) -0.021(3)
C36 0.030(3) 0.049(3) 0.046(3) -0.002(3) 0.013(2) -0.005(2)
C17 0.074(5) 0.059(4) 0.107(6) 0.007(4) 0.074(5) 0.005(4)
C78 0.031(3) 0.103(6) 0.064(4) -0.046(4) 0.026(3) -0.016(3)
C34 0.045(3) 0.086(5) 0.041(3) 0.018(3) 0.023(3) 0.005(3)
C49 0.066(4) 0.049(4) 0.068(4) -0.024(3) 0.052(4) -0.030(3)
C73 0.021(3) 0.038(4) 0.125(7) 0.009(4) 0.009(4) 0.005(3)
C16 0.092(6) 0.065(5) 0.059(4) 0.007(3) 0.057(4) 0.027(4)
C63 0.024(3) 0.041(4) 0.176(10) -0.044(5) 0.035(5) -0.009(3)
C71 0.022(3) 0.053(4) 0.124(7) -0.028(4) 0.035(4) -0.003(3)
C74 0.023(3) 0.069(5) 0.120(7) 0.034(5) 0.003(4) 0.002(3)
C48 0.049(3) 0.063(4) 0.050(3) -0.015(3) 0.032(3) -0.029(3)
C61 0.036(3) 0.127(7) 0.036(3) -0.019(4) 0.026(3) -0.011(4)
C64 0.028(3) 0.038(4) 0.151(9) 0.001(5) 0.019(5) -0.003(3)
C79 0.031(3) 0.104(7) 0.132(8) -0.088(6) 0.040(5) -0.031(4)
C77 0.027(3) 0.193(11) 0.036(4) -0.011(5) 0.016(3) -0.016(5)
C65 0.029(3) 0.042(4) 0.153(9) 0.030(5) 0.016(5) 0.000(3)
C68 0.033(3) 0.207(12) 0.048(4) -0.046(6) 0.026(3) -0.021(5)
C59 0.039(4) 0.117(7) 0.079(6) 0.035(5) 0.031(4) -0.004(4)
C70 0.031(3) 0.111(7) 0.141(8) -0.066(6) 0.050(5) -0.015(4)
C57 0.033(4) 0.057(5) 0.128(8) 0.006(5) 0.020(4) -0.012(3)
C69 0.033(3) 0.162(9) 0.087(6) -0.081(6) 0.038(4) -0.026(5)
C72 0.020(3) 0.052(4) 0.156(9) -0.013(5) 0.029(4) -0.003(3)
C56 0.027(3) 0.043(4) 0.184(11) -0.027(6) 0.032(5) -0.014(3)
C62 0.022(3) 0.069(5) 0.158(9) -0.059(6) 0.035(5) -0.007(3)
C60 0.043(4) 0.198(12) 0.054(5) 0.012(6) 0.030(4) -0.023(6)
C67 0.032(3) 0.174(10) 0.054(4) 0.045(6) 0.012(3) -0.017(5)
N12 0.031(3) 0.149(7) 0.061(4) 0.029(4) 0.021(3) -0.010(4)
N17 0.032(3) 0.115(6) 0.045(3) 0.013(3) 0.014(2) -0.006(3)
N18 0.028(3) 0.077(4) 0.084(4) 0.027(3) 0.016(3) -0.002(3)
N11 0.035(3) 0.095(5) 0.099(5) 0.031(4) 0.021(3) -0.010(3)
C66 0.045(4) 0.106(7) 0.091(6) 0.044(6) 0.025(4) -0.006(4)
C58 0.036(4) 0.093(7) 0.137(9) 0.035(6) 0.021(5) -0.019(4)
C5 0.027(2) 0.035(3) 0.037(3) -0.008(2) 0.020(2) -0.0055(19)
C19 0.028(2) 0.018(2) 0.0113(18) -0.0017(15) -0.0009(17) -0.0013(17)

loop_
_atom_type_symbol
_atom_type_description
_atom_type_scat_dispersion_real
_atom_type_scat_dispersion_imag
_atom_type_scat_source
C C 0.0033 0.0016 'International Tables Vol C Tables 4.2.6.8 and 6.1.1.4'
H H 0.0000 0.0000 'International Tables Vol C Tables 4.2.6.8 and 6.1.1.4'
N N 0.0061 0.0033 'International Tables Vol C Tables 4.2.6.8 and 6.1.1.4'
O O 0.0106 0.0060 'International Tables Vol C Tables 4.2.6.8 and 6.1.1.4'
U U -9.6767 9.6646 'International Tables Vol C Tables 4.2.6.8 and 6.1.1.4'

loop_
_geom_angle_atom_site_label_1
_geom_angle_atom_site_label_2
_geom_angle_atom_site_label_3
_geom_angle
_geom_angle_site_symmetry_1
_geom_angle_site_symmetry_3
_geom_angle_publ_flag
O1 U1 U3 82.76(12) . . ?
O1 U1 O10 90.51(14) . . ?
O1 U1 O7 91.35(16) . . ?
O1 U1 O12 87.31(14) . . ?
O1 U1 O8 88.03(16) . . ?
O1 U1 O16 87.01(15) . . ?
O10 U1 U3 108.02(8) . . ?
O10 U1 O12 138.09(11) . . ?
O10 U1 O16 70.24(12) . . ?
O7 U1 U3 35.28(8) . . ?
O7 U1 O10 142.35(11) . . ?
O7 U1 O12 79.56(11) . . ?
O7 U1 O8 70.24(12) . . ?
O7 U1 O16 147.41(12) . . ?
O12 U1 U3 113.17(8) . . ?
O12 U1 O16 67.85(12) . . ?
O2 U1 U3 101.08(12) . . ?
O2 U1 O1 176.15(17) . . ?
O2 U1 O10 88.15(15) . . ?
O2 U1 O7 91.91(17) . . ?
O2 U1 O12 91.28(14) . . ?
O2 U1 O8 95.00(16) . . ?
O2 U1 O16 89.14(16) . . ?
O8 U1 U3 36.13(9) . . ?
O8 U1 O10 72.25(12) . . ?
O8 U1 O12 149.30(12) . . ?
O8 U1 O16 142.09(12) . . ?
O16 U1 U3 169.63(10) . . ?
O13 U2 U3 120.79(8) . . ?
O13 U2 O14 77.94(11) . . ?
O13 U2 O15 129.51(11) . . ?
O13 U2 C37 104.05(13) . . ?
O14 U2 U3 161.25(7) . . ?
O14 U2 C37 26.18(12) . . ?
O7 U2 U3 35.05(8) . . ?
O7 U2 O13 85.85(12) . . ?
O7 U2 O14 163.67(11) . . ?
O7 U2 O15 143.90(12) . . ?
O7 U2 O9 72.18(13) . . ?
O7 U2 C37 169.35(14) . . ?
O15 U2 U3 109.53(8) . . ?
O15 U2 O14 51.88(11) . . ?
O15 U2 C37 25.71(12) . . ?
O3 U2 U3 93.18(13) . . ?
O3 U2 O13 88.41(15) . . ?
O3 U2 O14 87.80(15) . . ?
O3 U2 O7 89.81(17) . . ?
O3 U2 O15 84.90(16) . . ?
O3 U2 O4 175.64(19) . . ?
O3 U2 O9 94.2(2) . . ?
O3 U2 C37 86.60(16) . . ?
O4 U2 U3 91.17(13) . . ?
O4 U2 O13 89.62(16) . . ?
O4 U2 O14 87.99(15) . . ?
O4 U2 O7 93.92(16) . . ?
O4 U2 O15 93.37(16) . . ?
O4 U2 O9 89.1(2) . . ?
O4 U2 C37 90.11(15) . . ?
O9 U2 U3 37.15(10) . . ?
O9 U2 O13 157.84(13) . . ?
O9 U2 O14 124.10(12) . . ?
O9 U2 O15 72.65(13) . . ?
O9 U2 C37 98.07(14) . . ?
C37 U2 U3 135.14(9) . . ?
U2 U3 U1 69.417(6) . . ?
O7 U3 U1 35.42(8) . . ?
O7 U3 U2 34.30(8) . . ?
O7 U3 O8 71.37(12) . . ?
O7 U3 O9 71.32(13) . . ?
O7 U3 O18 144.44(13) . . ?
O7 U3 O17 143.82(14) . . ?
O8 U3 U1 37.14(8) . . ?
O8 U3 U2 105.64(8) . . ?
O8 U3 O9 142.67(13) . . ?
O8 U3 O18 73.16(13) . . ?
O8 U3 O17 144.80(14) . . ?
O5 U3 U1 85.35(13) . . ?
O5 U3 U2 92.27(13) . . ?
O5 U3 O7 92.02(17) . . ?
O5 U3 O8 91.84(17) . . ?
O5 U3 O9 90.4(2) . . ?
O5 U3 O18 86.75(19) . . ?
O5 U3 O17 86.8(2) . . ?
O9 U3 U1 106.11(9) . . ?
O9 U3 U2 37.04(9) . . ?
O9 U3 O18 144.16(14) . . ?
O9 U3 O17 72.53(14) . . ?
O18 U3 U1 109.23(10) . . ?
O18 U3 U2 178.41(10) . . ?
O6 U3 U1 99.66(18) . . ?
O6 U3 U2 92.03(14) . . ?
O6 U3 O7 93.6(2) . . ?
O6 U3 O8 90.6(2) . . ?
O6 U3 O5 174.3(2) . . ?
O6 U3 O9 90.8(2) . . ?
O6 U3 O18 89.0(2) . . ?
O6 U3 O17 88.2(3) . . ?
O17 U3 U1 172.07(19) . . ?
O17 U3 U2 109.57(11) . . ?
O17 U3 O18 71.65(15) . . ?
C19 O13 U2 131.5(3) . . ?
C37 O14 U2 92.9(3) . . ?
C1 O10 U1 130.2(3) . . ?
U2 O7 U1 138.88(15) . . ?
U2 O7 U3 110.66(14) . . ?
U3 O7 U1 109.31(13) . . ?
C19 O12 U1 140.9(3) . . ?
C37 O15 U2 95.8(3) . . ?
U3 O8 U1 106.72(14) . . ?
U1 O16 H16A 109.5 . . ?
U1 O16 H16B 109.2 . . ?
H16A O16 H16B 104.4 . . ?
C86 N36 C95 112.8(4) . . ?
C86 N36 C87 122.2(4) . . ?
C87 N36 C95 121.3(4) . . ?
C80 N30 C89 112.1(4) . . ?
C80 N30 C81 122.6(4) . . ?
C81 N30 C89 123.5(4) . . ?
C103 N23 C95 120.9(4) . . ?
C102 N23 C95 112.2(4) . . ?
C102 N23 C103 121.2(4) . . ?
U2 O9 U3 105.82(16) . . ?
C100 N26 C99 122.3(4) . . ?
C100 N26 C92 111.5(4) . . ?
C99 N26 C92 122.6(4) . . ?
C27 N3 C31 120.5(4) . . ?
C27 N3 C26 119.5(4) . . ?
C31 N3 C26 119.7(4) . . ?
C80 N29 C88 112.6(4) . . ?
C80 N29 C103 122.6(4) . 7_686 ?
C103 N29 C88 123.5(4) 7_686 . ?
C55 O18 U3 125.7(4) . . ?
C98 N27 C99 122.6(4) . . ?
C98 N27 C91 112.4(4) . . ?
C99 N27 C91 123.7(4) . . ?
C16 N2 C17 115.9(6) . . ?
C96 N37 C88 111.8(4) . 7_686 ?
C96 N37 C87 120.8(4) . . ?
C87 N37 C88 123.0(4) . 7_686 ?
C73 N19 C74 123.3(6) . . ?
C73 N19 C65 111.0(9) . . ?
C65 N19 C74 124.1(9) . . ?
C98 N28 C97 122.5(4) . 7_686 ?
C98 N28 C90 113.8(4) . . ?
C90 N28 C97 121.1(4) . 7_686 ?
C57 N10 C65 109.3(9) . . ?
C57 N10 C58 121.4(7) . . ?
C58 N10 C65 123.8(9) . . ?
C13 N1 C8 121.5(4) . . ?
C13 N1 C9 119.1(5) . . ?
C9 N1 C8 119.2(4) . . ?
C64 N9 C56 121.8(7) . . ?
C57 N9 C64 112.8(9) . . ?
C57 N9 C56 123.3(6) . . ?
C73 N20 C64 112.3(9) . . ?
C73 N20 C72 121.0(7) . . ?
C72 N20 C64 121.9(8) . . ?
C71 N21 C63 112.5(8) . . ?
C71 N21 C72 119.2(6) . . ?
C72 N21 C63 121.2(7) . . ?
O14 C37 U2 60.9(2) . . ?
O14 C37 C38 120.9(4) . . ?
O15 C37 U2 58.5(2) . . ?
O15 C37 O14 119.3(4) . . ?
O15 C37 C38 119.8(4) . . ?
C38 C37 U2 176.0(3) . . ?
C86 N35 C94 112.7(4) . . ?
C86 N35 C85 123.6(4) . . ?
C85 N35 C94 122.2(5) . . ?
C55 N8 C63 111.2(9) . . ?
C55 N8 C56 124.8(7) . . ?
C56 N8 C63 123.9(8) . . ?
C55 N7 C79 122.1(6) . . ?
C55 N7 C62 110.9(8) . . ?
C79 N7 C62 123.0(8) . . ?
C81 N31 C90 123.6(4) . . ?
C82 N31 C81 122.3(4) . . ?
C82 N31 C90 113.1(4) . . ?
C71 N22 C70 123.3(6) . . ?
C71 N22 C62 110.9(9) . . ?
C70 N22 C62 125.8(8) . . ?
C85 N34 C93 122.0(5) . . ?
C84 N34 C85 121.0(4) . . ?
C84 N34 C93 112.2(4) . . ?
C78 N15 C79 120.1(6) . . ?
C78 N15 C69 112.3(8) . 5_676 ?
C79 N15 C69 123.0(7) . 5_676 ?
C53 N6 C52 117.0(5) . . ?
C89 N38 C97 124.6(4) 7_686 . ?
C96 N38 C89 112.9(4) . 7_686 ?
C96 N38 C97 121.8(4) . . ?
C83 N32 C91 123.7(5) . . ?
C82 N32 C91 112.5(4) . . ?
C82 N32 C83 120.9(4) . . ?
C45 N5 C44 119.1(6) . . ?
C45 N5 C49 120.3(5) . . ?
C49 N5 C44 120.4(5) . . ?
C84 N33 C92 112.7(4) . . ?
C84 N33 C83 121.9(5) . . ?
C92 N33 C83 123.3(5) . . ?
C102 N24 C94 111.8(4) . . ?
C102 N24 C101 120.7(4) . . ?
C101 N24 C94 121.2(4) . . ?
C25 C20 C19 120.8(4) . . ?
C21 C20 C25 119.8(4) . . ?
C21 C20 C19 119.2(4) . . ?
C22 C23 C24 120.3(4) . . ?
C22 C23 C26 120.1(5) . . ?
C24 C23 C26 119.4(5) . . ?
C100 N25 C101 122.5(4) . . ?
C100 N25 C93 112.5(4) . . ?
C93 N25 C101 123.8(4) . . ?
U3 O17 H17A 109.2 . . ?
U3 O17 H17B 109.3 . . ?
H17A O17 H17B 104.5 . . ?
N36 C95 N23 113.4(4) . . ?
N36 C95 H95 112.0 . . ?
N36 C95 C94 103.3(4) . . ?
N23 C95 H95 112.0 . . ?
N23 C95 C94 103.6(4) . . ?
C94 C95 H95 112.0 . . ?
N30 C89 H89 111.4 . . ?
N30 C89 C88 103.4(4) . . ?
N38 C89 N30 115.2(4) 7_686 . ?
N38 C89 H89 111.4 7_686 . ?
N38 C89 C88 103.5(4) 7_686 . ?
C88 C89 H89 111.4 . . ?
C61 N14 C70 121.3(6) . 5_676 ?
C61 N14 C69 113.3(8) . . ?
C70 N14 C69 124.3(8) 5_676 . ?
C61 N13 C68 110.7(9) . . ?
C61 N13 C60 123.7(7) . . ?
C60 N13 C68 124.3(8) . . ?
C78 N16 C77 121.1(6) 5_676 . ?
C78 N16 C68 111.3(8) 5_676 . ?
C77 N16 C68 123.8(8) . . ?
O10 C1 C2 116.7(4) . . ?
O11 C1 O10 123.6(5) . . ?
O11 C1 C2 119.6(5) . . ?
N28 C97 N38 114.1(4) 7_686 . ?
N28 C97 H97A 108.7 7_686 . ?
N28 C97 H97B 108.7 7_686 . ?
N38 C97 H97A 108.7 . . ?
N38 C97 H97B 108.7 . . ?
H97A C97 H97B 107.6 . . ?
N29 C88 N37 114.3(4) . 7_686 ?
N29 C88 C89 103.1(4) . . ?
N29 C88 H88 111.8 . . ?
N37 C88 C89 103.3(4) 7_686 . ?
N37 C88 H88 111.8 7_686 . ?
C89 C88 H88 111.8 . . ?
C43 C38 C37 121.6(4) . . ?
C43 C38 C39 119.1(5) . . ?
C39 C38 C37 119.3(4) . . ?
O33 C98 N27 125.6(5) . . ?
O33 C98 N28 126.4(5) . . ?
N28 C98 N27 108.0(4) . . ?
C2 C3 H3 119.8 . . ?
C4 C3 H3 119.8 . . ?
C4 C3 C2 120.3(5) . . ?
N35 C94 N24 113.6(4) . . ?
N35 C94 C95 103.1(4) . . ?
N35 C94 H94 112.0 . . ?
N24 C94 C95 103.6(4) . . ?
N24 C94 H94 112.0 . . ?
C95 C94 H94 112.0 . . ?
C20 C25 H25 120.0 . . ?
C24 C25 C20 120.0(4) . . ?
C24 C25 H25 120.0 . . ?
C31 C30 H30 119.6 . . ?
C31 C30 C29 120.8(5) . . ?
C29 C30 H30 119.6 . . ?
C20 C21 H21 120.1 . . ?
C20 C21 C22 119.8(4) . . ?
C22 C21 H21 120.1 . . ?
C3 C2 C1 120.2(4) . . ?
C7 C2 C1 120.0(4) . . ?
C7 C2 C3 119.7(4) . . ?
O32 C100 N26 125.3(5) . . ?
O32 C100 N25 126.0(5) . . ?
N25 C100 N26 108.8(4) . . ?
C23 C22 C21 120.1(5) . . ?
C23 C22 H22 120.0 . . ?
C21 C22 H22 120.0 . . ?
C38 C43 H43 119.8 . . ?
C42 C43 C38 120.3(5) . . ?
C42 C43 H43 119.8 . . ?
O29 C86 N36 125.9(5) . . ?
O29 C86 N35 126.2(5) . . ?
N35 C86 N36 107.9(4) . . ?
C52 C51 H51 120.8 . . ?
C52 C51 C50 118.3(5) . . ?
C50 C51 H51 120.8 . . ?
C3 C4 H4 119.8 . . ?
C3 C4 C5 120.4(5) . . ?
C5 C4 H4 119.8 . . ?
C18 C14 C11 121.6(5) . . ?
C18 C14 C15 116.7(5) . . ?
C15 C14 C11 121.7(5) . . ?
N26 C99 H99A 108.8 . . ?
N26 C99 H99B 108.8 . . ?
N27 C99 N26 114.0(4) . . ?
N27 C99 H99A 108.8 . . ?
N27 C99 H99B 108.8 . . ?
H99A C99 H99B 107.7 . . ?
C27 C28 H28 119.7 . . ?
C27 C28 C29 120.6(5) . . ?
C29 C28 H28 119.7 . . ?
C2 C7 H7 120.1 . . ?
C2 C7 C6 119.9(4) . . ?
C6 C7 H7 120.1 . . ?
N1 C8 H8A 108.8 . . ?
N1 C8 H8B 108.8 . . ?
N1 C8 C5 113.8(4) . . ?
H8A C8 H8B 107.7 . . ?
C5 C8 H8A 108.8 . . ?
C5 C8 H8B 108.8 . . ?
C12 C11 C14 121.1(5) . . ?
C10 C11 C14 122.0(5) . . ?
C10 C11 C12 116.8(5) . . ?
N6 C52 C51 124.0(5) . . ?
N6 C52 H52 118.0 . . ?
C51 C52 H52 118.0 . . ?
N3 C27 C28 120.4(5) . . ?
N3 C27 H27 119.8 . . ?
C28 C27 H27 119.8 . . ?
O26 C80 N30 125.9(5) . . ?
O26 C80 N29 125.4(5) . . ?
N29 C80 N30 108.7(4) . . ?
N30 C81 H81A 108.6 . . ?
N30 C81 H81B 108.6 . . ?
N31 C81 N30 114.7(4) . . ?
N31 C81 H81A 108.6 . . ?
N31 C81 H81B 108.6 . . ?
H81A C81 H81B 107.6 . . ?
N1 C13 H13 119.3 . . ?
N1 C13 C12 121.5(5) . . ?
C12 C13 H13 119.3 . . ?
O30 C96 N37 125.6(5) . . ?
O30 C96 N38 126.1(5) . . ?
N38 C96 N37 108.3(4) . . ?
N28 C90 H90 111.6 . . ?
N28 C90 C91 102.4(4) . . ?
N31 C90 N28 115.4(4) . . ?
N31 C90 H90 111.7 . . ?
N31 C90 C91 103.3(4) . . ?
C91 C90 H90 111.6 . . ?
C33 C32 C29 121.3(5) . . ?
C33 C32 C36 116.8(5) . . ?
C36 C32 C29 121.8(5) . . ?
C7 C6 H6 119.7 . . ?
C5 C6 C7 120.7(5) . . ?
C5 C6 H6 119.7 . . ?
C46 C47 C50 120.6(5) . . ?
C46 C47 C48 118.1(5) . . ?
C48 C47 C50 121.3(5) . . ?
N23 C103 H10A 109.0 . . ?
N23 C103 H10B 109.0 . . ?
N29 C103 N23 112.9(4) 7_686 . ?
N29 C103 H10A 109.0 7_686 . ?
N29 C103 H10B 109.0 7_686 . ?
H10A C103 H10B 107.8 . . ?
N6 C53 H53 118.1 . . ?
N6 C53 C54 123.9(5) . . ?
C54 C53 H53 118.1 . . ?
C47 C46 H46 120.1 . . ?
C45 C46 C47 119.7(5) . . ?
C45 C46 H46 120.1 . . ?
N35 C85 N34 113.1(4) . . ?
N35 C85 H85A 109.0 . . ?
N35 C85 H85B 109.0 . . ?
N34 C85 H85A 109.0 . . ?
N34 C85 H85B 109.0 . . ?
H85A C85 H85B 107.8 . . ?
O28 C84 N34 126.2(5) . . ?
O28 C84 N33 126.1(5) . . ?
N34 C84 N33 107.7(4) . . ?
N3 C31 C30 120.7(5) . . ?
N3 C31 H31 119.7 . . ?
C30 C31 H31 119.7 . . ?
C51 C50 C47 120.8(5) . . ?
C51 C50 C54 118.2(5) . . ?
C54 C50 C47 121.0(5) . . ?
O31 C102 N23 125.9(5) . . ?
O31 C102 N24 125.9(5) . . ?
N23 C102 N24 108.1(4) . . ?
C23 C24 H24 120.0 . . ?
C25 C24 C23 119.9(4) . . ?
C25 C24 H24 120.0 . . ?
C42 C41 C44 119.6(6) . . ?
C40 C41 C44 121.0(5) . . ?
C40 C41 C42 119.4(5) . . ?
N36 C87 N37 113.6(4) . . ?
N36 C87 H87A 108.8 . . ?
N36 C87 H87B 108.8 . . ?
N37 C87 H87A 108.8 . . ?
N37 C87 H87B 108.8 . . ?
H87A C87 H87B 107.7 . . ?
N27 C91 C90 103.2(4) . . ?
N27 C91 H91 111.8 . . ?
N32 C91 N27 114.5(4) . . ?
N32 C91 C90 103.0(4) . . ?
N32 C91 H91 111.8 . . ?
C90 C91 H91 111.8 . . ?
C30 C29 C32 121.6(5) . . ?
C28 C29 C30 116.9(5) . . ?
C28 C29 C32 121.3(5) . . ?
C11 C12 H12 119.6 . . ?
C13 C12 C11 120.8(5) . . ?
C13 C12 H12 119.6 . . ?
C53 C54 C50 118.6(5) . . ?
C53 C54 H54 120.7 . . ?
C50 C54 H54 120.7 . . ?
N26 C92 H92 111.4 . . ?
N26 C92 C93 103.6(4) . . ?
N33 C92 N26 114.5(4) . . ?
N33 C92 H92 111.4 . . ?
N33 C92 C93 103.9(4) . . ?
C93 C92 H92 111.4 . . ?
C38 C39 H39 119.8 . . ?
C40 C39 C38 120.5(5) . . ?
C40 C39 H39 119.8 . . ?
N4 C35 H35 117.9 . . ?
N4 C35 C36 124.3(6) . . ?
C36 C35 H35 117.9 . . ?
N5 C45 C46 121.2(6) . . ?
N5 C45 H45 119.4 . . ?
C46 C45 H45 119.4 . . ?
C32 C33 H33 120.7 . . ?
C32 C33 C34 118.6(6) . . ?
C34 C33 H33 120.7 . . ?
N3 C26 C23 113.5(4) . . ?
N3 C26 H26A 108.9 . . ?
N3 C26 H26B 108.9 . . ?
C23 C26 H26A 108.9 . . ?
C23 C26 H26B 108.9 . . ?
H26A C26 H26B 107.7 . . ?
C11 C10 H10 119.9 . . ?
C9 C10 C11 120.2(5) . . ?
C9 C10 H10 119.9 . . ?
C14 C18 H18 120.8 . . ?
C14 C18 C17 118.3(7) . . ?
C17 C18 H18 120.8 . . ?
N32 C83 N33 113.9(4) . . ?
N32 C83 H83A 108.8 . . ?
N32 C83 H83B 108.8 . . ?
N33 C83 H83A 108.8 . . ?
N33 C83 H83B 108.8 . . ?
H83A C83 H83B 107.7 . . ?
N24 C101 N25 113.5(4) . . ?
N24 C101 H10C 108.9 . . ?
N24 C101 H10D 108.9 . . ?
N25 C101 H10C 108.9 . . ?
N25 C101 H10D 108.9 . . ?
H10C C101 H10D 107.7 . . ?
O27 C82 N31 126.6(5) . . ?
O27 C82 N32 125.5(5) . . ?
N31 C82 N32 107.9(4) . . ?
O18 C55 N8 123.9(9) . . ?
O18 C55 N7 126.1(8) . . ?
N7 C55 N8 110.1(6) . . ?
C14 C15 H15 120.4 . . ?
C16 C15 C14 119.3(7) . . ?
C16 C15 H15 120.4 . . ?
N5 C44 C41 108.7(4) . . ?
N5 C44 H44A 110.0 . . ?
N5 C44 H44B 110.0 . . ?
C41 C44 H44A 110.0 . . ?
C41 C44 H44B 110.0 . . ?
H44A C44 H44B 108.3 . . ?
N34 C93 C92 103.2(4) . . ?
N34 C93 H93 111.8 . . ?
N25 C93 N34 114.2(4) . . ?
N25 C93 C92 103.5(4) . . ?
N25 C93 H93 111.8 . . ?
C92 C93 H93 111.8 . . ?
C43 C42 C41 120.3(5) . . ?
C43 C42 H42 119.9 . . ?
C41 C42 H42 119.9 . . ?
O25 C75 N17 126.5(8) . . ?
O25 C75 N18 125.7(8) . . ?
N17 C75 N18 107.8(6) . . ?
C35 N4 C34 116.0(5) . . ?
C41 C40 H40 119.8 . . ?
C39 C40 C41 120.4(5) . . ?
C39 C40 H40 119.8 . . ?
N1 C9 C10 121.6(6) . . ?
N1 C9 H9 119.2 . . ?
C10 C9 H9 119.2 . . ?
C32 C36 H36 120.1 . . ?
C35 C36 C32 119.7(6) . . ?
C35 C36 H36 120.1 . . ?
N2 C17 C18 125.1(7) . . ?
N2 C17 H17 117.4 . . ?
C18 C17 H17 117.4 . . ?
O22 C78 N15 125.7(9) . . ?
O22 C78 N16 126.6(8) . 5_676 ?
N16 C78 N15 107.7(6) 5_676 . ?
C33 C34 H34 117.7 . . ?
N4 C34 C33 124.6(6) . . ?
N4 C34 H34 117.7 . . ?
N5 C49 H49 119.5 . . ?
N5 C49 C48 121.1(5) . . ?
C48 C49 H49 119.5 . . ?
N19 C73 N20 108.5(7) . . ?
O24 C73 N19 126.1(9) . . ?
O24 C73 N20 125.5(10) . . ?
N2 C16 C15 124.7(7) . . ?
N2 C16 H16 117.6 . . ?
C15 C16 H16 117.6 . . ?
N21 C63 N8 113.4(7) . . ?
N21 C63 H63 112.1 . . ?
N21 C63 C62 103.3(8) . . ?
N8 C63 H63 112.1 . . ?
N8 C63 C62 103.1(7) . . ?
C62 C63 H63 112.1 . . ?
O23 C71 N21 126.7(9) . . ?
O23 C71 N22 125.3(9) . . ?
N21 C71 N22 108.0(6) . . ?
N19 C74 H74A 108.9 . . ?
N19 C74 H74B 108.9 . . ?
H74A C74 H74B 107.7 . . ?
N18 C74 N19 113.5(6) . . ?
N18 C74 H74A 108.9 . . ?
N18 C74 H74B 108.9 . . ?
C47 C48 H48 120.2 . . ?
C49 C48 C47 119.6(6) . . ?
C49 C48 H48 120.2 . . ?
O21 C61 N14 126.8(8) . . ?
O21 C61 N13 124.9(9) . . ?
N14 C61 N13 108.2(6) . . ?
N9 C64 N20 114.1(7) . . ?
N9 C64 H64 112.4 . . ?
N9 C64 C65 102.6(8) . . ?
N20 C64 H64 112.4 . . ?
N20 C64 C65 101.9(7) . . ?
C65 C64 H64 112.4 . . ?
N7 C79 H79A 108.8 . . ?
N7 C79 H79B 108.8 . . ?
N15 C79 N7 113.6(5) . . ?
N15 C79 H79A 108.8 . . ?
N15 C79 H79B 108.8 . . ?
H79A C79 H79B 107.7 . . ?
N16 C77 H77A 108.7 . . ?
N16 C77 H77B 108.7 . . ?
H77A C77 H77B 107.6 . . ?
N17 C77 N16 114.3(6) . . ?
N17 C77 H77A 108.7 . . ?
N17 C77 H77B 108.7 . . ?
N19 C65 N10 112.8(7) . . ?
N19 C65 C64 105.1(8) . . ?
N19 C65 H65 111.2 . . ?
N10 C65 C64 105.0(8) . . ?
N10 C65 H65 111.2 . . ?
C64 C65 H65 111.2 . . ?
N13 C68 H68 110.7 . . ?
N13 C68 C69 104.2(7) . . ?
N16 C68 N13 115.0(7) . . ?
N16 C68 H68 110.7 . . ?
N16 C68 C69 105.2(8) . . ?
C69 C68 H68 110.7 . . ?
O20 C59 N12 126.1(9) . . ?
O20 C59 N11 126.3(10) . . ?
N12 C59 N11 107.6(7) . . ?
N22 C70 H70A 108.9 . . ?
N22 C70 H70B 108.9 . . ?
N14 C70 N22 113.2(6) 5_676 . ?
N14 C70 H70A 108.9 5_676 . ?
N14 C70 H70B 108.9 5_676 . ?
H70A C70 H70B 107.8 . . ?
N9 C57 N10 109.1(7) . . ?
O19 C57 N10 125.1(10) . . ?
O19 C57 N9 125.8(10) . . ?
N15 C69 C68 102.8(6) 5_676 . ?
N15 C69 H69 111.6 5_676 . ?
N14 C69 N15 115.2(8) . 5_676 ?
N14 C69 C68 103.3(7) . . ?
N14 C69 H69 111.6 . . ?
C68 C69 H69 111.6 . . ?
N20 C72 N21 113.6(6) . . ?
N20 C72 H72A 108.8 . . ?
N20 C72 H72B 108.8 . . ?
N21 C72 H72A 108.8 . . ?
N21 C72 H72B 108.8 . . ?
H72A C72 H72B 107.7 . . ?
N9 C56 H56A 108.7 . . ?
N9 C56 H56B 108.7 . . ?
N8 C56 N9 114.3(6) . . ?
N8 C56 H56A 108.7 . . ?
N8 C56 H56B 108.7 . . ?
H56A C56 H56B 107.6 . . ?
N7 C62 C63 102.7(8) . . ?
N7 C62 H62 112.3 . . ?
N22 C62 N7 113.0(6) . . ?
N22 C62 C63 103.5(7) . . ?
N22 C62 H62 112.3 . . ?
C63 C62 H62 112.3 . . ?
N13 C60 H60A 108.8 . . ?
N13 C60 H60B 108.8 . . ?
H60A C60 H60B 107.7 . . ?
N12 C60 N13 113.9(6) . . ?
N12 C60 H60A 108.8 . . ?
N12 C60 H60B 108.8 . . ?
N12 C67 H67 111.3 . . ?
N12 C67 N17 113.6(7) . . ?
N12 C67 C66 104.3(8) . . ?
N17 C67 H67 111.3 . . ?
N17 C67 C66 104.5(7) . . ?
C66 C67 H67 111.3 . . ?
C59 N12 C60 121.0(7) . . ?
C59 N12 C67 111.7(9) . . ?
C60 N12 C67 123.5(8) . . ?
C75 N17 C77 122.3(6) . . ?
C75 N17 C67 111.2(8) . . ?
C77 N17 C67 126.0(8) . . ?
C75 N18 C74 122.2(6) . . ?
C75 N18 C66 113.6(8) . . ?
C74 N18 C66 121.9(8) . . ?
C59 N11 C66 113.7(9) . . ?
C59 N11 C58 121.5(7) . . ?
C66 N11 C58 120.3(8) . . ?
C67 C66 H66 111.8 . . ?
N18 C66 C67 102.9(7) . . ?
N18 C66 N11 115.9(8) . . ?
N18 C66 H66 111.8 . . ?
N11 C66 C67 101.9(7) . . ?
N11 C66 H66 111.8 . . ?
N10 C58 N11 115.4(7) . . ?
N10 C58 H58A 108.4 . . ?
N10 C58 H58B 108.4 . . ?
N11 C58 H58A 108.4 . . ?
N11 C58 H58B 108.4 . . ?
H58A C58 H58B 107.5 . . ?
C4 C5 C8 119.6(5) . . ?
C6 C5 C4 119.0(5) . . ?
C6 C5 C8 121.2(5) . . ?
O13 C19 C20 116.9(4) . . ?
O12 C19 O13 122.2(4) . . ?
O12 C19 C20 120.9(4) . . ?

loop_
_geom_bond_atom_site_label_1
_geom_bond_atom_site_label_2
_geom_bond_distance
_geom_bond_site_symmetry_2
_geom_bond_publ_flag
U1 U3 3.7149(3) . ?
U1 O1 1.777(4) . ?
U1 O10 2.396(3) . ?
U1 O7 2.281(3) . ?
U1 O12 2.428(3) . ?
U1 O2 1.774(4) . ?
U1 O8 2.342(3) . ?
U1 O16 2.460(3) . ?
U2 U3 3.7044(3) . ?
U2 O13 2.352(3) . ?
U2 O14 2.529(3) . ?
U2 O7 2.231(3) . ?
U2 O15 2.477(4) . ?
U2 O3 1.767(4) . ?
U2 O4 1.785(4) . ?
U2 O9 2.319(4) . ?
U2 C37 2.891(5) . ?
U3 O7 2.273(3) . ?
U3 O8 2.287(4) . ?
U3 O5 1.809(5) . ?
U3 O9 2.325(4) . ?
U3 O18 2.501(4) . ?
U3 O6 1.800(6) . ?
U3 O17 2.497(5) . ?
O23 C71 1.207(8) . ?
O13 C19 1.289(5) . ?
O14 C37 1.277(6) . ?
O10 C1 1.280(6) . ?
O12 C19 1.248(5) . ?
O15 C37 1.260(6) . ?
O16 H16A 0.8721 . ?
O16 H16B 0.8718 . ?
O33 C98 1.225(6) . ?
O29 C86 1.225(6) . ?
O32 C100 1.220(6) . ?
O11 C1 1.242(6) . ?
O26 C80 1.231(6) . ?
O30 C96 1.218(6) . ?
N36 C95 1.446(6) . ?
N36 C86 1.365(6) . ?
N36 C87 1.438(6) . ?
O31 C102 1.213(6) . ?
N30 C89 1.451(6) . ?
N30 C80 1.364(6) . ?
N30 C81 1.444(6) . ?
N23 C95 1.453(6) . ?
N23 C103 1.446(6) . ?
N23 C102 1.374(6) . ?
O27 C82 1.220(6) . ?
N26 C100 1.368(7) . ?
N26 C99 1.441(6) . ?
N26 C92 1.451(6) . ?
N3 C27 1.339(6) . ?
N3 C31 1.346(7) . ?
N3 C26 1.491(6) . ?
N29 C88 1.447(6) . ?
N29 C80 1.363(6) . ?
N29 C103 1.445(6) 7_686 ?
O18 C55 1.247(7) . ?
O21 C61 1.228(7) . ?
N27 C98 1.375(6) . ?
N27 C99 1.439(7) . ?
N27 C91 1.452(6) . ?
N2 C17 1.315(10) . ?
N2 C16 1.310(10) . ?
N37 C88 1.456(6) 7_686 ?
N37 C96 1.373(6) . ?
N37 C87 1.448(6) . ?
N19 C73 1.351(12) . ?
N19 C74 1.479(13) . ?
N19 C65 1.446(9) . ?
N28 C97 1.444(6) 7_686 ?
N28 C98 1.357(6) . ?
N28 C90 1.444(6) . ?
N10 C65 1.459(9) . ?
N10 C57 1.376(12) . ?
N10 C58 1.447(14) . ?
N1 C8 1.493(6) . ?
N1 C13 1.336(6) . ?
N1 C9 1.344(7) . ?
N9 C64 1.438(9) . ?
N9 C57 1.363(12) . ?
N9 C56 1.462(13) . ?
N20 C73 1.378(11) . ?
N20 C64 1.441(10) . ?
N20 C72 1.438(12) . ?
N21 C63 1.444(8) . ?
N21 C71 1.357(11) . ?
N21 C72 1.440(11) . ?
O28 C84 1.219(6) . ?
C37 C38 1.484(7) . ?
N35 C94 1.453(6) . ?
N35 C86 1.365(7) . ?
N35 C85 1.438(7) . ?
N8 C55 1.355(11) . ?
N8 C63 1.456(10) . ?
N8 C56 1.414(14) . ?
N7 C55 1.340(12) . ?
N7 C79 1.445(12) . ?
N7 C62 1.468(8) . ?
O22 C78 1.211(8) . ?
N31 C81 1.436(7) . ?
N31 C90 1.438(6) . ?
N31 C82 1.372(7) . ?
N22 C71 1.388(11) . ?
N22 C70 1.441(13) . ?
N22 C62 1.446(10) . ?
N34 C85 1.449(6) . ?
N34 C84 1.375(7) . ?
N34 C93 1.460(6) . ?
N15 C78 1.376(9) . ?
N15 C79 1.427(12) . ?
N15 C69 1.454(10) 5_676 ?
N6 C52 1.336(7) . ?
N6 C53 1.334(8) . ?
N38 C89 1.437(6) 7_686 ?
N38 C97 1.444(7) . ?
N38 C96 1.370(6) . ?
N32 C91 1.447(7) . ?
N32 C83 1.432(7) . ?
N32 C82 1.382(7) . ?
O25 C75 1.212(8) . ?
N5 C45 1.335(7) . ?
N5 C44 1.503(7) . ?
N5 C49 1.351(9) . ?
N33 C84 1.377(7) . ?
N33 C92 1.441(7) . ?
N33 C83 1.442(7) . ?
N24 C94 1.456(6) . ?
N24 C102 1.380(7) . ?
N24 C101 1.435(6) . ?
C20 C25 1.398(6) . ?
C20 C21 1.390(6) . ?
C20 C19 1.473(6) . ?
C23 C22 1.381(7) . ?
C23 C24 1.388(7) . ?
C23 C26 1.522(6) . ?
N25 C100 1.363(6) . ?
N25 C101 1.438(7) . ?
N25 C93 1.437(6) . ?
O24 C73 1.227(8) . ?
O17 H17A 0.8691 . ?
O17 H17B 0.8712 . ?
C95 H95 1.0000 . ?
C95 C94 1.545(7) . ?
C89 H89 1.0000 . ?
C89 C88 1.552(7) . ?
N14 C61 1.340(11) . ?
N14 C70 1.414(12) 5_676 ?
N14 C69 1.440(9) . ?
N13 C61 1.378(10) . ?
N13 C68 1.456(10) . ?
N13 C60 1.442(13) . ?
N16 C78 1.371(11) 5_676 ?
N16 C77 1.434(11) . ?
N16 C68 1.447(8) . ?
C1 C2 1.509(7) . ?
C97 H97A 0.9900 . ?
C97 H97B 0.9900 . ?
C88 H88 1.0000 . ?
C38 C43 1.385(7) . ?
C38 C39 1.396(7) . ?
C3 H3 0.9500 . ?
C3 C2 1.389(7) . ?
C3 C4 1.381(7) . ?
C94 H94 1.0000 . ?
C25 H25 0.9500 . ?
C25 C24 1.384(6) . ?
C30 H30 0.9500 . ?
C30 C31 1.359(7) . ?
C30 C29 1.392(7) . ?
C21 H21 0.9500 . ?
C21 C22 1.393(6) . ?
C2 C7 1.385(7) . ?
C22 H22 0.9500 . ?
C43 H43 0.9500 . ?
C43 C42 1.382(7) . ?
C51 H51 0.9500 . ?
C51 C52 1.375(8) . ?
C51 C50 1.392(7) . ?
C4 H4 0.9500 . ?
C4 C5 1.392(7) . ?
C14 C11 1.475(7) . ?
C14 C18 1.385(9) . ?
C14 C15 1.390(8) . ?
C99 H99A 0.9900 . ?
C99 H99B 0.9900 . ?
C28 H28 0.9500 . ?
C28 C27 1.373(7) . ?
C28 C29 1.392(7) . ?
C7 H7 0.9500 . ?
C7 C6 1.390(7) . ?
C8 H8A 0.9900 . ?
C8 H8B 0.9900 . ?
C8 C5 1.513(7) . ?
C11 C12 1.388(7) . ?
C11 C10 1.386(8) . ?
C52 H52 0.9500 . ?
C27 H27 0.9500 . ?
C81 H81A 0.9900 . ?
C81 H81B 0.9900 . ?
C13 H13 0.9500 . ?
C13 C12 1.376(7) . ?
C90 H90 1.0000 . ?
C90 C91 1.568(7) . ?
C32 C29 1.478(7) . ?
C32 C33 1.381(8) . ?
C32 C36 1.389(7) . ?
C6 H6 0.9500 . ?
C6 C5 1.389(7) . ?
C47 C46 1.382(8) . ?
C47 C50 1.478(7) . ?
C47 C48 1.406(7) . ?
C103 H10A 0.9900 . ?
C103 H10B 0.9900 . ?
C53 H53 0.9500 . ?
C53 C54 1.370(8) . ?
C46 H46 0.9500 . ?
C46 C45 1.380(8) . ?
C85 H85A 0.9900 . ?
C85 H85B 0.9900 . ?
C31 H31 0.9500 . ?
C50 C54 1.397(7) . ?
C24 H24 0.9500 . ?
C41 C44 1.516(7) . ?
C41 C42 1.392(8) . ?
C41 C40 1.384(8) . ?
C87 H87A 0.9900 . ?
C87 H87B 0.9900 . ?
C91 H91 1.0000 . ?
C12 H12 0.9500 . ?
C54 H54 0.9500 . ?
C92 H92 1.0000 . ?
C92 C93 1.543(7) . ?
C39 H39 0.9500 . ?
C39 C40 1.374(8) . ?
C35 H35 0.9500 . ?
C35 N4 1.316(9) . ?
C35 C36 1.380(8) . ?
C45 H45 0.9500 . ?
O20 C59 1.225(9) . ?
C33 H33 0.9500 . ?
C33 C34 1.397(8) . ?
C26 H26A 0.9900 . ?
C26 H26B 0.9900 . ?
C10 H10 0.9500 . ?
C10 C9 1.381(8) . ?
C18 H18 0.9500 . ?
C18 C17 1.395(9) . ?
C83 H83A 0.9900 . ?
C83 H83B 0.9900 . ?
C101 H10C 0.9900 . ?
C101 H10D 0.9900 . ?
C15 H15 0.9500 . ?
C15 C16 1.383(9) . ?
C44 H44A 0.9900 . ?
C44 H44B 0.9900 . ?
C93 H93 1.0000 . ?
C42 H42 0.9500 . ?
C75 N17 1.361(10) . ?
C75 N18 1.379(10) . ?
O19 C57 1.229(8) . ?
N4 C34 1.327(9) . ?
C40 H40 0.9500 . ?
C9 H9 0.9500 . ?
C36 H36 0.9500 . ?
C17 H17 0.9500 . ?
C34 H34 0.9500 . ?
C49 H49 0.9500 . ?
C49 C48 1.363(9) . ?
C16 H16 0.9500 . ?
C63 H63 1.0000 . ?
C63 C62 1.531(15) . ?
C74 H74A 0.9900 . ?
C74 H74B 0.9900 . ?
C74 N18 1.414(11) . ?
C48 H48 0.9500 . ?
C64 H64 1.0000 . ?
C64 C65 1.529(15) . ?
C79 H79A 0.9900 . ?
C79 H79B 0.9900 . ?
C77 H77A 0.9900 . ?
C77 H77B 0.9900 . ?
C77 N17 1.432(12) . ?
C65 H65 1.0000 . ?
C68 H68 1.0000 . ?
C68 C69 1.514(15) . ?
C59 N12 1.353(12) . ?
C59 N11 1.359(11) . ?
C70 H70A 0.9900 . ?
C70 H70B 0.9900 . ?
C69 H69 1.0000 . ?
C72 H72A 0.9900 . ?
C72 H72B 0.9900 . ?
C56 H56A 0.9900 . ?
C56 H56B 0.9900 . ?
C62 H62 1.0000 . ?
C60 H60A 0.9900 . ?
C60 H60B 0.9900 . ?
C60 N12 1.440(13) . ?
C67 H67 1.0000 . ?
C67 N12 1.464(9) . ?
C67 N17 1.467(10) . ?
C67 C66 1.526(15) . ?
N18 C66 1.430(10) . ?
N11 C66 1.453(10) . ?
N11 C58 1.457(13) . ?
C66 H66 1.0000 . ?
C58 H58A 0.9900 . ?
C58 H58B 0.9900 . ?

loop_
_geom_torsion_atom_site_label_1
_geom_torsion_atom_site_label_2
_geom_torsion_atom_site_label_3
_geom_torsion_atom_site_label_4
_geom_torsion
_geom_torsion_site_symmetry_1
_geom_torsion_site_symmetry_2
_geom_torsion_site_symmetry_3
_geom_torsion_site_symmetry_4
_geom_torsion_publ_flag
U1 O10 C1 O11 -6.3(8) . . . . ?
U1 O10 C1 C2 175.2(3) . . . . ?
U1 O12 C19 O13 34.4(8) . . . . ?
U1 O12 C19 C20 -148.6(4) . . . . ?
U2 O13 C19 O12 27.9(7) . . . . ?
U2 O13 C19 C20 -149.2(3) . . . . ?
U2 O14 C37 O15 2.7(5) . . . . ?
U2 O14 C37 C38 -175.8(4) . . . . ?
U2 O15 C37 O14 -2.8(5) . . . . ?
U2 O15 C37 C38 175.8(4) . . . . ?
U3 O18 C55 N8 90.7(8) . . . . ?
U3 O18 C55 N7 -89.6(8) . . . . ?
O14 C37 C38 C43 -5.0(7) . . . . ?
O14 C37 C38 C39 174.3(5) . . . . ?
O10 C1 C2 C3 176.3(5) . . . . ?
O10 C1 C2 C7 0.5(7) . . . . ?
O15 C37 C38 C43 176.5(5) . . . . ?
O15 C37 C38 C39 -4.3(7) . . . . ?
O11 C1 C2 C3 -2.3(8) . . . . ?
O11 C1 C2 C7 -178.1(5) . . . . ?
N36 C95 C94 N35 2.5(5) . . . . ?
N36 C95 C94 N24 -116.2(4) . . . . ?
N30 C89 C88 N29 2.2(5) . . . . ?
N30 C89 C88 N37 -117.1(4) . . . 7_686 ?
N23 C95 C94 N35 121.0(4) . . . . ?
N23 C95 C94 N24 2.3(5) . . . . ?
N26 C92 C93 N34 -118.3(4) . . . . ?
N26 C92 C93 N25 1.0(5) . . . . ?
N19 C74 N18 C75 118.1(8) . . . . ?
N19 C74 N18 C66 -80.2(10) . . . . ?
N28 C90 C91 N27 1.7(5) . . . . ?
N28 C90 C91 N32 -117.8(4) . . . . ?
N1 C8 C5 C4 101.8(6) . . . . ?
N1 C8 C5 C6 -83.9(6) . . . . ?
N1 C13 C12 C11 -1.5(8) . . . . ?
N9 C64 C65 N19 128.0(6) . . . . ?
N9 C64 C65 N10 8.9(8) . . . . ?
N20 C64 C65 N19 9.7(7) . . . . ?
N20 C64 C65 N10 -109.5(6) . . . . ?
N21 C63 C62 N7 105.3(6) . . . . ?
N21 C63 C62 N22 -12.4(7) . . . . ?
C37 C38 C43 C42 -178.4(5) . . . . ?
C37 C38 C39 C40 -179.9(5) . . . . ?
N8 C63 C62 N7 -12.9(7) . . . . ?
N8 C63 C62 N22 -130.7(5) . . . . ?
N31 C90 C91 N27 121.9(4) . . . . ?
N31 C90 C91 N32 2.5(5) . . . . ?
N6 C53 C54 C50 2.2(10) . . . . ?
N38 C89 C88 N29 122.7(4) 7_686 . . . ?
N38 C89 C88 N37 3.4(5) 7_686 . . 7_686 ?
O25 C75 N17 C77 2.9(11) . . . . ?
O25 C75 N17 C67 174.7(6) . . . . ?
O25 C75 N18 C74 -13.0(11) . . . . ?
O25 C75 N18 C66 -176.0(7) . . . . ?
N5 C49 C48 C47 1.4(9) . . . . ?
N33 C92 C93 N34 1.7(5) . . . . ?
N33 C92 C93 N25 121.0(4) . . . . ?
C20 C25 C24 C23 0.6(7) . . . . ?
C20 C21 C22 C23 1.4(7) . . . . ?
C95 N36 C86 O29 -175.1(5) . . . . ?
C95 N36 C86 N35 5.6(6) . . . . ?
C95 N36 C87 N37 -79.3(6) . . . . ?
C95 N23 C103 N29 86.5(5) . . . 7_686 ?
C95 N23 C102 O31 174.1(5) . . . . ?
C95 N23 C102 N24 -6.5(6) . . . . ?
C89 N30 C80 O26 -172.6(5) . . . . ?
C89 N30 C80 N29 5.2(5) . . . . ?
C89 N30 C81 N31 -83.5(6) . . . . ?
C89 N38 C97 N28 -84.7(6) 7_686 . . 7_686 ?
C89 N38 C96 O30 -176.7(5) 7_686 . . . ?
C89 N38 C96 N37 1.6(6) 7_686 . . . ?
N13 C68 C69 N15 118.7(6) . . . 5_676 ?
N13 C68 C69 N14 -1.4(7) . . . . ?
N13 C60 N12 C59 112.5(9) . . . . ?
N13 C60 N12 C67 -91.0(9) . . . . ?
N16 C77 N17 C75 -112.0(7) . . . . ?
N16 C77 N17 C67 77.4(9) . . . . ?
N16 C68 C69 N15 -2.7(7) . . . 5_676 ?
N16 C68 C69 N14 -122.8(6) . . . . ?
C1 C2 C7 C6 176.7(5) . . . . ?
C97 N28 C98 O33 -11.9(8) 7_686 . . . ?
C97 N28 C98 N27 166.9(4) 7_686 . . . ?
C97 N28 C90 N31 82.1(6) 7_686 . . . ?
C97 N28 C90 C91 -166.4(4) 7_686 . . . ?
C97 N38 C96 O30 -6.0(8) . . . . ?
C97 N38 C96 N37 172.3(4) . . . . ?
C88 N29 C80 O26 174.2(5) . . . . ?
C88 N29 C80 N30 -3.6(5) . . . . ?
C88 N37 C96 O30 174.3(5) 7_686 . . . ?
C88 N37 C96 N38 -4.1(5) 7_686 . . . ?
C88 N37 C87 N36 85.0(6) 7_686 . . . ?
C38 C43 C42 C41 -2.5(9) . . . . ?
C38 C39 C40 C41 -1.1(10) . . . . ?
C98 N27 C99 N26 -113.1(5) . . . . ?
C98 N27 C91 N32 112.2(5) . . . . ?
C98 N27 C91 C90 1.0(5) . . . . ?
C98 N28 C90 N31 -115.5(5) . . . . ?
C98 N28 C90 C91 -4.0(5) . . . . ?
C3 C2 C7 C6 0.9(8) . . . . ?
C3 C4 C5 C8 174.6(5) . . . . ?
C3 C4 C5 C6 0.2(8) . . . . ?
C94 N35 C86 O29 177.0(5) . . . . ?
C94 N35 C86 N36 -3.8(6) . . . . ?
C94 N35 C85 N34 80.0(7) . . . . ?
C94 N24 C102 O31 -172.4(5) . . . . ?
C94 N24 C102 N23 8.2(6) . . . . ?
C94 N24 C101 N25 -87.8(6) . . . . ?
C25 C20 C21 C22 -1.2(7) . . . . ?
C25 C20 C19 O13 19.9(6) . . . . ?
C25 C20 C19 O12 -157.2(4) . . . . ?
C21 C20 C25 C24 0.2(7) . . . . ?
C21 C20 C19 O13 -155.1(4) . . . . ?
C21 C20 C19 O12 27.7(7) . . . . ?
C2 C3 C4 C5 2.1(8) . . . . ?
C2 C7 C6 C5 1.4(8) . . . . ?
C100 N26 C99 N27 118.9(5) . . . . ?
C100 N26 C92 N33 -115.9(5) . . . . ?
C100 N26 C92 C93 -3.4(5) . . . . ?
C100 N25 C101 N24 -114.6(5) . . . . ?
C100 N25 C93 N34 113.0(5) . . . . ?
C100 N25 C93 C92 1.7(6) . . . . ?
C22 C23 C24 C25 -0.5(7) . . . . ?
C22 C23 C26 N3 -107.8(6) . . . . ?
C43 C38 C39 C40 -0.6(9) . . . . ?
C86 N36 C95 N23 -116.5(5) . . . . ?
C86 N36 C95 C94 -5.0(5) . . . . ?
C86 N36 C87 N37 124.3(5) . . . . ?
C86 N35 C94 N24 112.1(5) . . . . ?
C86 N35 C94 C95 0.6(6) . . . . ?
C86 N35 C85 N34 -115.3(6) . . . . ?
C51 C50 C54 C53 -1.3(9) . . . . ?
C4 C3 C2 C1 -178.5(5) . . . . ?
C4 C3 C2 C7 -2.7(8) . . . . ?
C14 C11 C12 C13 -174.1(5) . . . . ?
C14 C11 C10 C9 174.7(6) . . . . ?
C14 C18 C17 N2 1.5(11) . . . . ?
C14 C15 C16 N2 -0.6(11) . . . . ?
C99 N26 C100 O32 -15.6(8) . . . . ?
C99 N26 C100 N25 163.7(5) . . . . ?
C99 N26 C92 N33 85.2(6) . . . . ?
C99 N26 C92 C93 -162.4(4) . . . . ?
C99 N27 C98 O33 8.0(8) . . . . ?
C99 N27 C98 N28 -170.8(4) . . . . ?
C99 N27 C91 N32 -80.6(6) . . . . ?
C99 N27 C91 C90 168.2(4) . . . . ?
C7 C6 C5 C4 -2.0(8) . . . . ?
C7 C6 C5 C8 -176.3(5) . . . . ?
C8 N1 C13 C12 174.1(5) . . . . ?
C8 N1 C9 C10 -173.5(6) . . . . ?
C11 C14 C18 C17 175.5(6) . . . . ?
C11 C14 C15 C16 -175.9(6) . . . . ?
C11 C10 C9 N1 0.1(12) . . . . ?
C52 N6 C53 C54 -1.1(9) . . . . ?
C52 C51 C50 C47 -179.9(5) . . . . ?
C52 C51 C50 C54 -0.5(8) . . . . ?
C27 N3 C31 C30 3.0(8) . . . . ?
C27 N3 C26 C23 57.0(7) . . . . ?
C27 C28 C29 C30 2.4(8) . . . . ?
C27 C28 C29 C32 -172.5(5) . . . . ?
C80 N30 C89 N38 -116.7(5) . . . 7_686 ?
C80 N30 C89 C88 -4.6(5) . . . . ?
C80 N30 C81 N31 113.4(5) . . . . ?
C80 N29 C88 N37 112.1(5) . . . 7_686 ?
C80 N29 C88 C89 0.7(5) . . . . ?
C81 N30 C89 N38 78.6(6) . . . 7_686 ?
C81 N30 C89 C88 -169.3(4) . . . . ?
C81 N30 C80 O26 -7.7(8) . . . . ?
C81 N30 C80 N29 170.1(4) . . . . ?
C81 N31 C90 N28 -81.2(6) . . . . ?
C81 N31 C90 C91 167.8(4) . . . . ?
C81 N31 C82 O27 7.7(8) . . . . ?
C81 N31 C82 N32 -170.2(4) . . . . ?
C13 N1 C8 C5 57.9(7) . . . . ?
C13 N1 C9 C10 1.8(10) . . . . ?
C96 N37 C87 N36 -120.3(5) . . . . ?
C96 N38 C97 N28 105.7(5) . . . 7_686 ?
C90 N28 C98 O33 -174.0(5) . . . . ?
C90 N28 C98 N27 4.8(6) . . . . ?
C90 N31 C81 N30 83.5(6) . . . . ?
C90 N31 C82 O27 176.4(5) . . . . ?
C90 N31 C82 N32 -1.5(6) . . . . ?
C32 C33 C34 N4 0.1(11) . . . . ?
C47 C46 C45 N5 0.8(9) . . . . ?
C47 C50 C54 C53 178.2(6) . . . . ?
C103 N23 C95 N36 -92.6(5) . . . . ?
C103 N23 C95 C94 156.1(4) . . . . ?
C103 N23 C102 O31 20.5(8) . . . . ?
C103 N23 C102 N24 -160.1(4) . . . . ?
C103 N29 C88 N37 -80.8(6) 7_686 . . 7_686 ?
C103 N29 C88 C89 167.8(4) 7_686 . . . ?
C103 N29 C80 O26 6.9(8) 7_686 . . . ?
C103 N29 C80 N30 -170.9(4) 7_686 . . . ?
C53 N6 C52 C51 -0.8(9) . . . . ?
C46 C47 C50 C51 41.4(8) . . . . ?
C46 C47 C50 C54 -138.0(6) . . . . ?
C46 C47 C48 C49 -1.7(9) . . . . ?
C85 N35 C94 N24 -81.7(6) . . . . ?
C85 N35 C94 C95 166.8(4) . . . . ?
C85 N35 C86 O29 11.0(9) . . . . ?
C85 N35 C86 N36 -169.7(5) . . . . ?
C85 N34 C84 O28 -17.4(9) . . . . ?
C85 N34 C84 N33 162.2(5) . . . . ?
C85 N34 C93 N25 87.8(6) . . . . ?
C85 N34 C93 C92 -160.6(4) . . . . ?
C84 N34 C85 N35 118.6(5) . . . . ?
C84 N34 C93 N25 -116.3(5) . . . . ?
C84 N34 C93 C92 -4.8(5) . . . . ?
C84 N33 C92 N26 114.2(5) . . . . ?
C84 N33 C92 C93 1.9(6) . . . . ?
C84 N33 C83 N32 -116.6(6) . . . . ?
C31 N3 C27 C28 -2.7(8) . . . . ?
C31 N3 C26 C23 -127.5(5) . . . . ?
C31 C30 C29 C28 -2.2(8) . . . . ?
C31 C30 C29 C32 172.7(5) . . . . ?
C50 C51 C52 N6 1.6(9) . . . . ?
C50 C47 C46 C45 -178.2(5) . . . . ?
C50 C47 C48 C49 177.1(6) . . . . ?
C102 N23 C95 N36 113.7(5) . . . . ?
C102 N23 C95 C94 2.4(5) . . . . ?
C102 N23 C103 N29 -122.2(5) . . . 7_686 ?
C102 N24 C94 N35 -117.5(5) . . . . ?
C102 N24 C94 C95 -6.4(5) . . . . ?
C102 N24 C101 N25 122.2(5) . . . . ?
C24 C23 C22 C21 -0.5(7) . . . . ?
C24 C23 C26 N3 76.0(6) . . . . ?
C87 N36 C95 N23 85.0(5) . . . . ?
C87 N36 C95 C94 -163.6(4) . . . . ?
C87 N36 C86 O29 -16.8(9) . . . . ?
C87 N36 C86 N35 163.9(5) . . . . ?
C87 N37 C96 O30 17.0(8) . . . . ?
C87 N37 C96 N38 -161.4(4) . . . . ?
C91 N27 C98 O33 175.4(5) . . . . ?
C91 N27 C98 N28 -3.5(6) . . . . ?
C91 N27 C99 N26 81.0(6) . . . . ?
C91 N32 C83 N33 -84.2(7) . . . . ?
C91 N32 C82 O27 -174.6(5) . . . . ?
C91 N32 C82 N31 3.3(6) . . . . ?
C29 C30 C31 N3 -0.4(9) . . . . ?
C29 C28 C27 N3 0.0(9) . . . . ?
C29 C32 C33 C34 175.7(6) . . . . ?
C29 C32 C36 C35 -175.8(6) . . . . ?
C12 C11 C10 C9 -2.6(10) . . . . ?
C92 N26 C100 O32 -174.6(5) . . . . ?
C92 N26 C100 N25 4.6(6) . . . . ?
C92 N26 C99 N27 -84.4(6) . . . . ?
C92 N33 C84 O28 174.7(5) . . . . ?
C92 N33 C84 N34 -4.9(6) . . . . ?
C92 N33 C83 N32 81.2(7) . . . . ?
C39 C38 C43 C42 2.4(8) . . . . ?
C35 N4 C34 C33 1.2(11) . . . . ?
C45 N5 C44 C41 -89.1(7) . . . . ?
C45 N5 C49 C48 0.0(9) . . . . ?
O20 C59 N12 C60 -13.4(13) . . . . ?
O20 C59 N12 C67 -172.5(7) . . . . ?
O20 C59 N11 C66 171.5(7) . . . . ?
O20 C59 N11 C58 15.3(13) . . . . ?
C33 C32 C29 C30 160.2(6) . . . . ?
C33 C32 C29 C28 -25.1(8) . . . . ?
C33 C32 C36 C35 1.2(9) . . . . ?
C26 N3 C27 C28 172.7(5) . . . . ?
C26 N3 C31 C30 -172.5(5) . . . . ?
C26 C23 C22 C21 -176.7(4) . . . . ?
C26 C23 C24 C25 175.8(4) . . . . ?
C10 C11 C12 C13 3.3(8) . . . . ?
C18 C14 C11 C12 -22.1(8) . . . . ?
C18 C14 C11 C10 160.7(6) . . . . ?
C18 C14 C15 C16 2.5(9) . . . . ?
C83 N32 C91 N27 84.1(6) . . . . ?
C83 N32 C91 C90 -164.6(4) . . . . ?
C83 N32 C82 O27 -13.1(8) . . . . ?
C83 N32 C82 N31 164.9(5) . . . . ?
C83 N33 C84 O28 10.8(9) . . . . ?
C83 N33 C84 N34 -168.9(5) . . . . ?
C83 N33 C92 N26 -82.1(6) . . . . ?
C83 N33 C92 C93 165.6(5) . . . . ?
C101 N24 C94 N35 90.1(6) . . . . ?
C101 N24 C94 C95 -158.8(4) . . . . ?
C101 N24 C102 O31 -19.9(8) . . . . ?
C101 N24 C102 N23 160.7(4) . . . . ?
C101 N25 C100 O32 7.5(9) . . . . ?
C101 N25 C100 N26 -171.7(5) . . . . ?
C101 N25 C93 N34 -79.3(6) . . . . ?
C101 N25 C93 C92 169.3(5) . . . . ?
C82 N31 C81 N30 -109.0(5) . . . . ?
C82 N31 C90 N28 110.2(5) . . . . ?
C82 N31 C90 C91 -0.7(5) . . . . ?
C82 N32 C91 N27 -114.9(5) . . . . ?
C82 N32 C91 C90 -3.6(5) . . . . ?
C82 N32 C83 N33 116.4(6) . . . . ?
C55 N8 C63 N21 -102.5(10) . . . . ?
C55 N8 C63 C62 8.4(7) . . . . ?
C55 N8 C56 N9 109.4(7) . . . . ?
C55 N7 C79 N15 -123.8(7) . . . . ?
C55 N7 C62 N22 125.0(9) . . . . ?
C55 N7 C62 C63 14.2(7) . . . . ?
C15 C14 C11 C12 156.3(6) . . . . ?
C15 C14 C11 C10 -20.9(9) . . . . ?
C15 C14 C18 C17 -2.9(9) . . . . ?
C44 N5 C45 C46 174.6(5) . . . . ?
C44 N5 C49 C48 -175.7(5) . . . . ?
C44 C41 C42 C43 178.0(5) . . . . ?
C44 C41 C40 C39 -176.2(6) . . . . ?
C93 N34 C85 N35 -87.6(6) . . . . ?
C93 N34 C84 O28 -173.5(5) . . . . ?
C93 N34 C84 N33 6.1(6) . . . . ?
C93 N25 C100 O32 175.3(5) . . . . ?
C93 N25 C100 N26 -3.9(6) . . . . ?
C93 N25 C101 N24 79.0(7) . . . . ?
C42 C41 C44 N5 -98.2(6) . . . . ?
C42 C41 C40 C39 1.0(9) . . . . ?
C75 N18 C66 C67 0.1(8) . . . . ?
C75 N18 C66 N11 -110.2(10) . . . . ?
N4 C35 C36 C32 0.2(11) . . . . ?
C40 C41 C44 N5 79.0(7) . . . . ?
C40 C41 C42 C43 0.8(9) . . . . ?
C9 N1 C8 C5 -126.9(6) . . . . ?
C9 N1 C13 C12 -1.1(8) . . . . ?
C36 C32 C29 C30 -22.8(8) . . . . ?
C36 C32 C29 C28 151.8(6) . . . . ?
C36 C32 C33 C34 -1.3(9) . . . . ?
C36 C35 N4 C34 -1.4(11) . . . . ?
C17 N2 C16 C15 -1.0(11) . . . . ?
C78 N15 C79 N7 118.2(7) . . . . ?
C78 N16 C77 N17 114.5(7) 5_676 . . . ?
C78 N16 C68 N13 -116.6(9) 5_676 . . . ?
C78 N16 C68 C69 -2.5(8) 5_676 . . . ?
C49 N5 C45 C46 -1.1(9) . . . . ?
C49 N5 C44 C41 86.6(7) . . . . ?
C73 N19 C74 N18 -111.2(8) . . . . ?
C73 N19 C65 N10 108.4(10) . . . . ?
C73 N19 C65 C64 -5.4(8) . . . . ?
C73 N20 C64 N9 -121.1(9) . . . . ?
C73 N20 C64 C65 -11.4(7) . . . . ?
C73 N20 C72 N21 128.5(7) . . . . ?
C16 N2 C17 C18 0.5(11) . . . . ?
C63 N21 C71 O23 179.7(6) . . . . ?
C63 N21 C71 N22 0.8(7) . . . . ?
C63 N21 C72 N20 87.1(9) . . . . ?
C63 N8 C55 O18 -180.0(6) . . . . ?
C63 N8 C55 N7 0.3(7) . . . . ?
C63 N8 C56 N9 -75.5(9) . . . . ?
C71 N21 C63 N8 118.4(9) . . . . ?
C71 N21 C63 C62 7.6(7) . . . . ?
C71 N21 C72 N20 -124.5(7) . . . . ?
C71 N22 C70 N14 95.3(8) . . . 5_676 ?
C71 N22 C62 N7 -96.4(9) . . . . ?
C71 N22 C62 C63 13.9(7) . . . . ?
C74 N19 C73 N20 -167.8(6) . . . . ?
C74 N19 C73 O24 13.1(11) . . . . ?
C74 N19 C65 N10 -85.5(10) . . . . ?
C74 N19 C65 C64 160.6(6) . . . . ?
C74 N18 C66 C67 -163.0(7) . . . . ?
C74 N18 C66 N11 86.7(10) . . . . ?
C48 C47 C46 C45 0.6(9) . . . . ?
C48 C47 C50 C51 -137.3(6) . . . . ?
C48 C47 C50 C54 43.2(8) . . . . ?
C61 N14 C69 N15 -113.5(9) . . . 5_676 ?
C61 N14 C69 C68 -2.3(8) . . . . ?
C61 N13 C68 N16 119.3(9) . . . . ?
C61 N13 C68 C69 4.6(8) . . . . ?
C61 N13 C60 N12 -116.0(8) . . . . ?
C64 N9 C57 N10 -2.4(9) . . . . ?
C64 N9 C57 O19 177.8(8) . . . . ?
C64 N9 C56 N8 83.6(10) . . . . ?
C64 N20 C73 N19 8.6(8) . . . . ?
C64 N20 C73 O24 -172.2(6) . . . . ?
C64 N20 C72 N21 -77.8(8) . . . . ?
C79 N7 C55 O18 12.6(10) . . . . ?
C79 N7 C55 N8 -167.6(6) . . . . ?
C79 N7 C62 N22 -77.2(10) . . . . ?
C79 N7 C62 C63 172.0(6) . . . . ?
C79 N15 C78 O22 -14.2(11) . . . . ?
C79 N15 C78 N16 165.7(6) . . . 5_676 ?
C77 N16 C68 N13 85.1(10) . . . . ?
C77 N16 C68 C69 -160.8(7) . . . . ?
C65 N19 C73 N20 -1.6(7) . . . . ?
C65 N19 C73 O24 179.3(6) . . . . ?
C65 N19 C74 N18 84.4(9) . . . . ?
C65 N10 C57 N9 8.6(9) . . . . ?
C65 N10 C57 O19 -171.7(8) . . . . ?
C65 N10 C58 N11 -80.5(10) . . . . ?
C68 N13 C61 O21 171.7(6) . . . . ?
C68 N13 C61 N14 -6.1(8) . . . . ?
C68 N13 C60 N12 78.2(9) . . . . ?
C68 N16 C77 N17 -89.3(8) . . . . ?
C59 N11 C66 C67 5.8(9) . . . . ?
C59 N11 C66 N18 116.7(10) . . . . ?
C59 N11 C58 N10 -123.9(8) . . . . ?
C70 N22 C71 O23 -11.0(10) . . . . ?
C70 N22 C71 N21 167.9(6) . . . . ?
C70 N22 C62 N7 86.0(10) . . . . ?
C70 N22 C62 C63 -163.7(7) . . . . ?
C70 N14 C61 O21 -3.9(11) 5_676 . . . ?
C70 N14 C61 N13 173.9(7) 5_676 . . . ?
C70 N14 C69 N15 78.3(10) 5_676 . . 5_676 ?
C70 N14 C69 C68 -170.5(8) 5_676 . . . ?
C57 N10 C65 N19 -124.7(10) . . . . ?
C57 N10 C65 C64 -10.9(8) . . . . ?
C57 N10 C58 N11 128.6(8) . . . . ?
C57 N9 C64 N20 105.1(10) . . . . ?
C57 N9 C64 C65 -4.3(9) . . . . ?
C57 N9 C56 N8 -113.9(9) . . . . ?
C69 N15 C78 O22 -170.8(6) 5_676 . . . ?
C69 N15 C78 N16 9.0(7) 5_676 . . 5_676 ?
C69 N15 C79 N7 -87.7(9) 5_676 . . . ?
C69 N14 C61 O21 -172.5(6) . . . . ?
C69 N14 C61 N13 5.3(8) . . . . ?
C72 N20 C73 N19 164.7(6) . . . . ?
C72 N20 C73 O24 -16.2(10) . . . . ?
C72 N20 C64 N9 83.1(10) . . . . ?
C72 N20 C64 C65 -167.1(6) . . . . ?
C72 N21 C63 N8 -91.3(9) . . . . ?
C72 N21 C63 C62 157.9(7) . . . . ?
C72 N21 C71 O23 28.8(10) . . . . ?
C72 N21 C71 N22 -150.1(6) . . . . ?
C56 N9 C64 N20 -90.8(10) . . . . ?
C56 N9 C64 C65 159.8(8) . . . . ?
C56 N9 C57 N10 -166.3(8) . . . . ?
C56 N9 C57 O19 13.9(14) . . . . ?
C56 N8 C55 O18 -4.3(11) . . . . ?
C56 N8 C55 N7 175.9(7) . . . . ?
C56 N8 C63 N21 81.8(10) . . . . ?
C56 N8 C63 C62 -167.3(7) . . . . ?
C62 N7 C55 O18 170.7(6) . . . . ?
C62 N7 C55 N8 -9.6(7) . . . . ?
C62 N7 C79 N15 80.8(8) . . . . ?
C62 N22 C71 O23 171.3(6) . . . . ?
C62 N22 C71 N21 -9.7(7) . . . . ?
C62 N22 C70 N14 -87.4(9) . . . 5_676 ?
C60 N13 C61 O21 4.2(11) . . . . ?
C60 N13 C61 N14 -173.6(7) . . . . ?
C60 N13 C68 N16 -73.3(11) . . . . ?
C60 N13 C68 C69 172.0(7) . . . . ?
N12 C59 N11 C66 -8.5(9) . . . . ?
N12 C59 N11 C58 -164.7(8) . . . . ?
N12 C67 N17 C75 116.2(9) . . . . ?
N12 C67 N17 C77 -72.3(11) . . . . ?
N12 C67 C66 N18 -121.4(6) . . . . ?
N12 C67 C66 N11 -1.0(8) . . . . ?
N17 C75 N18 C74 164.9(7) . . . . ?
N17 C75 N18 C66 1.8(8) . . . . ?
N17 C67 N12 C59 -117.1(9) . . . . ?
N17 C67 N12 C60 84.4(10) . . . . ?
N17 C67 C66 N18 -1.9(8) . . . . ?
N17 C67 C66 N11 118.6(6) . . . . ?
N18 C75 N17 C77 -174.9(6) . . . . ?
N18 C75 N17 C67 -3.1(7) . . . . ?
N11 C59 N12 C60 166.6(7) . . . . ?
N11 C59 N12 C67 7.6(9) . . . . ?
C66 C67 N12 C59 -3.9(8) . . . . ?
C66 C67 N12 C60 -162.4(8) . . . . ?
C66 C67 N17 C75 3.1(8) . . . . ?
C66 C67 N17 C77 174.6(7) . . . . ?
C66 N11 C58 N10 81.4(10) . . . . ?
C58 N10 C65 N19 81.3(11) . . . . ?
C58 N10 C65 C64 -164.8(7) . . . . ?
C58 N10 C57 N9 163.3(7) . . . . ?
C58 N10 C57 O19 -17.0(13) . . . . ?
C58 N11 C66 C67 162.3(8) . . . . ?
C58 N11 C66 N18 -86.8(11) . . . . ?
C19 C20 C25 C24 -174.7(4) . . . . ?
C19 C20 C21 C22 173.8(4) . . . . ?

loop_
_smtbx_masks_void_nr
_smtbx_masks_void_average_x
_smtbx_masks_void_average_y
_smtbx_masks_void_average_z
_smtbx_masks_void_volume
_smtbx_masks_void_count_electrons
_smtbx_masks_void_content
1 -0.601 -0.974 -0.351 2275.5 854.2 ?
2 0.242 -0.183 0.992 2275.5 854.2 ?
3 0.190 0.327 0.691 58.0 15.8 ?
4 0.190 0.673 0.191 58.0 19.7 ?
5 0.310 0.173 0.309 58.0 17.7 ?
6 0.310 0.827 0.809 58.0 13.8 ?
7 0.690 0.173 0.191 58.0 19.7 ?
8 0.690 0.827 0.691 58.0 15.8 ?
9 0.810 0.327 0.809 58.0 13.8 ?
10 0.810 0.673 0.309 58.0 17.7 ?
